data_7030394
loop_
_publ_author_name
'Suzuki, Tatsuya'
'Kajita, Yuji'
'Masuda, Hideki'

_publ_section_title
;
 Deprotonation/protonation-driven change of the \s-donor ability of a
 sulfur atom in iron(ii) complexes with a thioamide SNS pincer type
 ligand.
;
_journal_issue 25
_journal_name_full 'Dalton transactions (Cambridge, England : 2003)'
_journal_page_first 9732
_journal_page_last 9739
_journal_paper_doi 10.1039/c4dt00524d
_journal_volume 43
_journal_year 2014
_chemical_formula_moiety 'C77 H67 N3 S2'
_chemical_formula_sum 'C77 H67 N3 S2'
_chemical_formula_weight 1098.52
_space_group_IT_number 2
_symmetry_cell_setting triclinic
_symmetry_Int_Tables_number 2
_symmetry_space_group_name_Hall '-P 1'
_symmetry_space_group_name_H-M 'P -1'
_atom_sites_solution_hydrogens geom
_atom_sites_solution_primary direct
_atom_sites_solution_secondary difmap
_cell_angle_alpha 97.198(3)
_cell_angle_beta 90.800(2)
_cell_angle_gamma 91.953(3)
_cell_formula_units_Z 2
_cell_length_a 10.8883(16)
_cell_length_b 11.1849(17)
_cell_length_c 24.856(4)
_cell_measurement_reflns_used 6720
_cell_measurement_temperature 173
_cell_measurement_theta_max 27.48
_cell_measurement_theta_min 3.08
_cell_volume 3001.0(8)
_computing_cell_refinement CrystalClear
_computing_data_collection 'CrystalClear (Rigaku/MSC Inc., 2006)'
_computing_data_reduction CrystalClear
_computing_molecular_graphics 'CrystalStructure 4.0'
_computing_publication_material 'CrystalStructure 4.0 (Rigaku, 2010)'
_computing_structure_refinement 'SHELXL97 (Sheldrick, 2008)'
_computing_structure_solution 'SIR92 (Altomare, et al., 1994)'
_diffrn_ambient_temperature 173
_diffrn_detector_area_resol_mean 7.314
_diffrn_measured_fraction_theta_full 0.953
_diffrn_measured_fraction_theta_max 0.953
_diffrn_measurement_device_type 'Rigaku Mercury70'
_diffrn_measurement_method \w
_diffrn_radiation_type 'Mo K\a'
_diffrn_radiation_wavelength 0.71070
_diffrn_reflns_av_R_equivalents 0.0331
_diffrn_reflns_limit_h_max 14
_diffrn_reflns_limit_h_min -13
_diffrn_reflns_limit_k_max 13
_diffrn_reflns_limit_k_min -14
_diffrn_reflns_limit_l_max 32
_diffrn_reflns_limit_l_min -32
_diffrn_reflns_number 24032
_diffrn_reflns_theta_full 27.49
_diffrn_reflns_theta_max 27.49
_diffrn_standards_number 0
_exptl_absorpt_coefficient_mu 0.137
_exptl_absorpt_correction_type none
_exptl_crystal_colour yellow
_exptl_crystal_density_diffrn 1.216
_exptl_crystal_density_method 'not measured'
_exptl_crystal_description block
_exptl_crystal_F_000 1164.00
_exptl_crystal_size_max 0.300
_exptl_crystal_size_mid 0.200
_exptl_crystal_size_min 0.200
_refine_diff_density_max 0.420
_refine_diff_density_min -0.420
_refine_ls_extinction_method none
_refine_ls_goodness_of_fit_ref 1.045
_refine_ls_hydrogen_treatment constr
_refine_ls_number_parameters 739
_refine_ls_number_reflns 13144
_refine_ls_number_restraints 0
_refine_ls_R_factor_gt 0.0536
_refine_ls_shift/su_max 0.000
_refine_ls_structure_factor_coef Fsqd
_refine_ls_weighting_details 'w = 1/[\s^2^(Fo^2^)+(0.0555P)^2^+0.5838P] where P=(Fo^2^+2Fc^2^)/3'
_refine_ls_weighting_scheme calc
_refine_ls_wR_factor_ref 0.1385
_reflns_number_gt 8969
_reflns_number_total 13144
_reflns_threshold_expression F^2^>2.0\s(F^2^)
_cod_data_source_file c4dt00524d2.cif
_cod_data_source_block H2LDPM
_cod_depositor_comments 'Adding full bibliography for 7030394--7030398.cif.'
_cod_database_code 7030394

loop_
_symmetry_equiv_pos_site_id
_symmetry_equiv_pos_as_xyz
1 +X,+Y,+Z
2 -X,-Y,-Z

loop_
_atom_site_label
_atom_site_type_symbol
_atom_site_fract_x
_atom_site_fract_y
_atom_site_fract_z
_atom_site_U_iso_or_equiv
_atom_site_adp_type
_atom_site_occupancy
_atom_site_symmetry_multiplicity
_atom_site_calc_flag
_atom_site_refinement_flags
S1 S 0.89422(6) 0.61575(6) 0.41994(2) 0.04714(17) Uani 1.0 2 d .
S2 S 1.23908(5) 0.31720(5) 0.16787(2) 0.03790(14) Uani 1.0 2 d .
N1 N 1.01514(14) 0.44269(14) 0.28443(6) 0.0250(4) Uani 1.0 2 d .
N2 N 0.79795(14) 0.47867(14) 0.33443(7) 0.0263(4) Uani 1.0 2 d .
N3 N 1.02194(14) 0.25859(13) 0.20615(6) 0.0255(4) Uani 1.0 2 d .
C1 C 0.89606(18) 0.53907(17) 0.35886(8) 0.0280(5) Uani 1.0 2 d .
C2 C 1.12185(17) 0.33244(17) 0.20931(8) 0.0264(4) Uani 1.0 2 d .
C3 C 1.01132(17) 0.53176(16) 0.32609(8) 0.0252(4) Uani 1.0 2 d .
C4 C 1.10843(19) 0.61422(18) 0.33922(9) 0.0316(5) Uani 1.0 2 d .
C5 C 1.21309(19) 0.60531(19) 0.30862(9) 0.0359(5) Uani 1.0 2 d .
C6 C 1.21884(18) 0.51365(18) 0.26598(9) 0.0326(5) Uani 1.0 2 d .
C7 C 1.11876(17) 0.43358(17) 0.25520(8) 0.0257(4) Uani 1.0 2 d .
C8 C 0.68447(17) 0.45779(17) 0.36130(8) 0.0271(4) Uani 1.0 2 d .
C9 C 0.66328(18) 0.34623(17) 0.37956(8) 0.0292(5) Uani 1.0 2 d .
C10 C 0.55695(19) 0.32879(18) 0.40851(9) 0.0330(5) Uani 1.0 2 d .
C11 C 0.46879(19) 0.41575(18) 0.41653(8) 0.0319(5) Uani 1.0 2 d .
C12 C 0.48987(18) 0.52290(18) 0.39408(8) 0.0311(5) Uani 1.0 2 d .
C13 C 0.59757(18) 0.54686(17) 0.36747(8) 0.0275(5) Uani 1.0 2 d .
C14 C 0.62036(18) 0.66408(17) 0.34280(8) 0.0276(5) Uani 1.0 2 d .
C15 C 0.53310(18) 0.76387(17) 0.36342(8) 0.0286(5) Uani 1.0 2 d .
C16 C 0.5198(2) 0.79444(19) 0.41896(9) 0.0362(5) Uani 1.0 2 d .
C17 C 0.4416(3) 0.8823(2) 0.43953(10) 0.0449(6) Uani 1.0 2 d .
C18 C 0.3766(3) 0.9449(2) 0.40441(10) 0.0480(6) Uani 1.0 2 d .
C19 C 0.3912(2) 0.9184(2) 0.34958(10) 0.0427(6) Uani 1.0 2 d .
C20 C 0.46854(19) 0.82830(18) 0.32881(9) 0.0332(5) Uani 1.0 2 d .
C21 C 0.62410(18) 0.63983(18) 0.28134(8) 0.0304(5) Uani 1.0 2 d .
C22 C 0.6886(2) 0.7195(2) 0.25274(9) 0.0394(5) Uani 1.0 2 d .
C23 C 0.6976(3) 0.7005(3) 0.19725(10) 0.0483(6) Uani 1.0 2 d .
C24 C 0.6410(3) 0.5998(3) 0.16854(10) 0.0515(7) Uani 1.0 2 d .
C25 C 0.5735(3) 0.5209(3) 0.19554(10) 0.0483(7) Uani 1.0 2 d .
C26 C 0.5648(2) 0.53990(19) 0.25179(9) 0.0377(5) Uani 1.0 2 d .
C27 C 0.74720(18) 0.24237(17) 0.36292(8) 0.0289(5) Uani 1.0 2 d .
C28 C 0.77449(18) 0.16806(17) 0.40867(8) 0.0289(5) Uani 1.0 2 d .
C29 C 0.73292(19) 0.04986(18) 0.40872(9) 0.0333(5) Uani 1.0 2 d .
C30 C 0.7688(2) -0.0156(2) 0.45030(9) 0.0401(6) Uani 1.0 2 d .
C31 C 0.8447(2) 0.0369(3) 0.49172(9) 0.0424(6) Uani 1.0 2 d .
C32 C 0.8839(3) 0.1558(3) 0.49280(10) 0.0479(6) Uani 1.0 2 d .
C33 C 0.8500(2) 0.2204(2) 0.45178(9) 0.0409(6) Uani 1.0 2 d .
C34 C 0.70009(18) 0.16956(17) 0.30999(8) 0.0293(5) Uani 1.0 2 d .
C35 C 0.5770(2) 0.1619(3) 0.29408(10) 0.0450(6) Uani 1.0 2 d .
C36 C 0.5394(3) 0.0930(3) 0.24607(10) 0.0523(7) Uani 1.0 2 d .
C37 C 0.6221(3) 0.0314(2) 0.21338(9) 0.0434(6) Uani 1.0 2 d .
C38 C 0.7445(3) 0.0390(2) 0.22836(9) 0.0398(6) Uani 1.0 2 d .
C39 C 0.7832(2) 0.10760(18) 0.27626(8) 0.0333(5) Uani 1.0 2 d .
C40 C 0.3530(2) 0.3944(2) 0.44767(10) 0.0453(6) Uani 1.0 2 d .
C41 C 0.2832(3) 0.5053(3) 0.46539(11) 0.0576(7) Uani 1.0 2 d .
C42 C 0.2690(4) 0.3035(4) 0.4147(3) 0.162(3) Uani 1.0 2 d .
C43 C 0.99095(17) 0.16367(16) 0.16332(7) 0.0247(4) Uani 1.0 2 d .
C44 C 0.89884(17) 0.18389(16) 0.12558(7) 0.0247(4) Uani 1.0 2 d .
C45 C 0.86400(17) 0.08990(17) 0.08584(8) 0.0269(4) Uani 1.0 2 d .
C46 C 0.91651(17) -0.02240(17) 0.08269(7) 0.0256(4) Uani 1.0 2 d .
C47 C 1.00775(18) -0.03856(17) 0.12062(7) 0.0265(4) Uani 1.0 2 d .
C48 C 1.04733(17) 0.05254(17) 0.16097(7) 0.0258(4) Uani 1.0 2 d .
C49 C 1.14932(18) 0.03287(18) 0.20166(8) 0.0282(5) Uani 1.0 2 d .
C50 C 1.09736(18) 0.00209(18) 0.25493(8) 0.0298(5) Uani 1.0 2 d .
C51 C 1.0233(2) -0.10103(19) 0.25768(9) 0.0361(5) Uani 1.0 2 d .
C52 C 0.9822(2) -0.1301(3) 0.30715(10) 0.0446(6) Uani 1.0 2 d .
C53 C 1.0114(3) -0.0553(3) 0.35406(10) 0.0507(7) Uani 1.0 2 d .
C54 C 1.0813(3) 0.0488(3) 0.35208(9) 0.0482(7) Uani 1.0 2 d .
C55 C 1.1249(2) 0.0765(2) 0.30272(8) 0.0377(5) Uani 1.0 2 d .
C56 C 1.24285(18) -0.05515(18) 0.17617(8) 0.0288(5) Uani 1.0 2 d .
C57 C 1.2993(2) -0.0285(2) 0.12888(8) 0.0367(5) Uani 1.0 2 d .
C58 C 1.3849(2) -0.1038(3) 0.10353(9) 0.0445(6) Uani 1.0 2 d .
C59 C 1.4168(2) -0.2064(3) 0.12513(10) 0.0432(6) Uani 1.0 2 d .
C60 C 1.3645(2) -0.2322(2) 0.17248(10) 0.0413(6) Uani 1.0 2 d .
C61 C 1.27714(19) -0.15723(18) 0.19804(9) 0.0336(5) Uani 1.0 2 d .
C62 C 0.84299(18) 0.30845(17) 0.12822(8) 0.0272(4) Uani 1.0 2 d .
C63 C 0.72562(18) 0.30782(17) 0.09387(8) 0.0289(5) Uani 1.0 2 d .
C64 C 0.7171(3) 0.3674(2) 0.04854(9) 0.0419(6) Uani 1.0 2 d .
C65 C 0.6074(3) 0.3670(3) 0.01932(11) 0.0576(7) Uani 1.0 2 d .
C66 C 0.5051(3) 0.3059(3) 0.03487(11) 0.0569(8) Uani 1.0 2 d .
C67 C 0.5111(3) 0.2462(3) 0.07984(11) 0.0489(7) Uani 1.0 2 d .
C68 C 0.62056(19) 0.2468(2) 0.10901(10) 0.0384(5) Uani 1.0 2 d .
C69 C 0.93894(18) 0.40323(17) 0.11607(8) 0.0278(5) Uani 1.0 2 d .
C70 C 0.9534(2) 0.51182(18) 0.14956(9) 0.0342(5) Uani 1.0 2 d .
C71 C 1.0411(3) 0.5981(2) 0.13852(11) 0.0462(6) Uani 1.0 2 d .
C72 C 1.1137(3) 0.5785(2) 0.09367(11) 0.0497(7) Uani 1.0 2 d .
C73 C 1.0995(3) 0.4710(2) 0.05984(10) 0.0468(6) Uani 1.0 2 d .
C74 C 1.0130(2) 0.38389(19) 0.07121(9) 0.0367(5) Uani 1.0 2 d .
C75 C 0.87825(19) -0.12686(18) 0.04027(8) 0.0298(5) Uani 1.0 2 d .
C76 C 0.8113(3) -0.0904(2) -0.00894(8) 0.0401(6) Uani 1.0 2 d .
C77 C 0.8022(3) -0.2217(2) 0.06513(10) 0.0466(6) Uani 1.0 2 d .
H2 H 0.8032 0.4501 0.2999 0.0316 Uiso 1.0 2 calc R
H3 H 0.9701 0.2694 0.2330 0.0306 Uiso 1.0 2 calc R
H4 H 1.1029 0.6760 0.3689 0.0379 Uiso 1.0 2 calc R
H5 H 1.2803 0.6614 0.3167 0.0431 Uiso 1.0 2 calc R
H6 H 1.2902 0.5056 0.2444 0.0391 Uiso 1.0 2 calc R
H10 H 0.5444 0.2551 0.4233 0.0395 Uiso 1.0 2 calc R
H12 H 0.4283 0.5815 0.3971 0.0373 Uiso 1.0 2 calc R
H14 H 0.7048 0.6946 0.3552 0.0331 Uiso 1.0 2 calc R
H16 H 0.5658 0.7536 0.4433 0.0434 Uiso 1.0 2 calc R
H17 H 0.4323 0.9001 0.4776 0.0539 Uiso 1.0 2 calc R
H18 H 0.3224 1.0056 0.4183 0.0576 Uiso 1.0 2 calc R
H19 H 0.3479 0.9622 0.3255 0.0512 Uiso 1.0 2 calc R
H20 H 0.4773 0.8107 0.2907 0.0398 Uiso 1.0 2 calc R
H22 H 0.7277 0.7894 0.2721 0.0472 Uiso 1.0 2 calc R
H23 H 0.7426 0.7566 0.1788 0.0580 Uiso 1.0 2 calc R
H24 H 0.6487 0.5849 0.1303 0.0618 Uiso 1.0 2 calc R
H25 H 0.5323 0.4527 0.1757 0.0580 Uiso 1.0 2 calc R
H26 H 0.5182 0.4845 0.2701 0.0452 Uiso 1.0 2 calc R
H27 H 0.8277 0.2805 0.3542 0.0347 Uiso 1.0 2 calc R
H29 H 0.6797 0.0130 0.3804 0.0399 Uiso 1.0 2 calc R
H30 H 0.7405 -0.0970 0.4498 0.0481 Uiso 1.0 2 calc R
H31 H 0.8701 -0.0083 0.5195 0.0509 Uiso 1.0 2 calc R
H32 H 0.9345 0.1931 0.5220 0.0574 Uiso 1.0 2 calc R
H33 H 0.8783 0.3019 0.4528 0.0490 Uiso 1.0 2 calc R
H35 H 0.5182 0.2042 0.3163 0.0539 Uiso 1.0 2 calc R
H36 H 0.4548 0.0885 0.2357 0.0627 Uiso 1.0 2 calc R
H37 H 0.5954 -0.0162 0.1807 0.0521 Uiso 1.0 2 calc R
H38 H 0.8028 -0.0030 0.2057 0.0477 Uiso 1.0 2 calc R
H39 H 0.8680 0.1122 0.2861 0.0399 Uiso 1.0 2 calc R
H40 H 0.3779 0.3592 0.4811 0.0544 Uiso 1.0 2 calc R
H41A H 0.2581 0.5425 0.4335 0.0691 Uiso 1.0 2 calc R
H41B H 0.3357 0.5627 0.4893 0.0691 Uiso 1.0 2 calc R
H41C H 0.2100 0.4833 0.4850 0.0691 Uiso 1.0 2 calc R
H42A H 0.3117 0.2281 0.4058 0.1949 Uiso 1.0 2 calc R
H42B H 0.2446 0.3346 0.3812 0.1949 Uiso 1.0 2 calc R
H42C H 0.1956 0.2884 0.4356 0.1949 Uiso 1.0 2 calc R
H45 H 0.8023 0.1027 0.0600 0.0322 Uiso 1.0 2 calc R
H47 H 1.0444 -0.1148 0.1189 0.0318 Uiso 1.0 2 calc R
H49 H 1.1947 0.1123 0.2104 0.0338 Uiso 1.0 2 calc R
H51 H 1.0008 -0.1520 0.2253 0.0433 Uiso 1.0 2 calc R
H52 H 0.9337 -0.2018 0.3086 0.0535 Uiso 1.0 2 calc R
H53 H 0.9832 -0.0755 0.3879 0.0609 Uiso 1.0 2 calc R
H54 H 1.0996 0.1016 0.3844 0.0579 Uiso 1.0 2 calc R
H55 H 1.1745 0.1477 0.3017 0.0452 Uiso 1.0 2 calc R
H57 H 1.2786 0.0423 0.1138 0.0440 Uiso 1.0 2 calc R
H58 H 1.4218 -0.0847 0.0711 0.0534 Uiso 1.0 2 calc R
H59 H 1.4747 -0.2587 0.1074 0.0518 Uiso 1.0 2 calc R
H60 H 1.3879 -0.3017 0.1880 0.0495 Uiso 1.0 2 calc R
H61 H 1.2410 -0.1763 0.2306 0.0403 Uiso 1.0 2 calc R
H62 H 0.8188 0.3310 0.1667 0.0326 Uiso 1.0 2 calc R
H64 H 0.7875 0.4093 0.0372 0.0503 Uiso 1.0 2 calc R
H65 H 0.6032 0.4092 -0.0115 0.0691 Uiso 1.0 2 calc R
H66 H 0.4304 0.3049 0.0146 0.0683 Uiso 1.0 2 calc R
H67 H 0.4402 0.2044 0.0909 0.0587 Uiso 1.0 2 calc R
H68 H 0.6240 0.2049 0.1399 0.0460 Uiso 1.0 2 calc R
H70 H 0.9029 0.5273 0.1803 0.0410 Uiso 1.0 2 calc R
H71 H 1.0509 0.6715 0.1622 0.0555 Uiso 1.0 2 calc R
H72 H 1.1730 0.6381 0.0861 0.0597 Uiso 1.0 2 calc R
H73 H 1.1491 0.4565 0.0287 0.0562 Uiso 1.0 2 calc R
H74 H 1.0045 0.3100 0.0478 0.0441 Uiso 1.0 2 calc R
H75 H 0.9553 -0.1658 0.0269 0.0358 Uiso 1.0 2 calc R
H76A H 0.7292 -0.0637 0.0015 0.0481 Uiso 1.0 2 calc R
H76B H 0.8037 -0.1597 -0.0373 0.0481 Uiso 1.0 2 calc R
H76C H 0.8578 -0.0245 -0.0227 0.0481 Uiso 1.0 2 calc R
H77A H 0.8467 -0.2451 0.0965 0.0559 Uiso 1.0 2 calc R
H77B H 0.7873 -0.2925 0.0381 0.0559 Uiso 1.0 2 calc R
H77C H 0.7234 -0.1884 0.0768 0.0559 Uiso 1.0 2 calc R

loop_
_atom_site_aniso_label
_atom_site_aniso_U_11
_atom_site_aniso_U_22
_atom_site_aniso_U_33
_atom_site_aniso_U_12
_atom_site_aniso_U_13
_atom_site_aniso_U_23
S1 0.0391(4) 0.0612(4) 0.0356(3) -0.0117(3) 0.0036(3) -0.0120(3)
S2 0.0320(3) 0.0396(3) 0.0411(3) -0.0014(3) 0.0098(3) 0.0010(3)
N1 0.0231(8) 0.0235(8) 0.0285(9) -0.0002(7) -0.0034(7) 0.0037(7)
N2 0.0237(8) 0.0265(9) 0.0282(9) -0.0018(7) 0.0003(7) 0.0016(7)
N3 0.0258(9) 0.0258(9) 0.0247(8) -0.0010(7) -0.0001(7) 0.0026(7)
C1 0.0255(10) 0.0262(10) 0.0322(11) -0.0018(8) -0.0009(8) 0.0044(9)
C2 0.0240(10) 0.0266(10) 0.0297(10) 0.0029(8) -0.0017(8) 0.0075(9)
C3 0.0246(10) 0.0236(10) 0.0269(10) -0.0012(8) -0.0043(8) 0.0028(8)
C4 0.0309(11) 0.0254(10) 0.0368(12) -0.0031(9) -0.0042(9) -0.0009(9)
C5 0.0263(11) 0.0332(12) 0.0465(13) -0.0099(9) -0.0039(10) 0.0021(10)
C6 0.0228(10) 0.0352(12) 0.0388(12) -0.0039(9) 0.0004(9) 0.0023(10)
C7 0.0235(10) 0.0257(10) 0.0287(10) 0.0015(8) -0.0005(8) 0.0061(8)
C8 0.0232(10) 0.0249(10) 0.0326(11) -0.0013(8) -0.0015(8) 0.0026(9)
C9 0.0255(10) 0.0257(10) 0.0364(11) 0.0002(8) -0.0021(9) 0.0045(9)
C10 0.0316(11) 0.0262(11) 0.0430(12) -0.0001(9) 0.0037(9) 0.0116(9)
C11 0.0290(11) 0.0315(11) 0.0360(12) -0.0001(9) 0.0024(9) 0.0077(9)
C12 0.0255(10) 0.0284(11) 0.0401(12) 0.0045(8) 0.0036(9) 0.0065(9)
C13 0.0283(10) 0.0239(10) 0.0301(11) -0.0014(8) -0.0019(8) 0.0039(9)
C14 0.0250(10) 0.0236(10) 0.0348(11) -0.0002(8) 0.0005(8) 0.0066(9)
C15 0.0261(10) 0.0226(10) 0.0366(11) -0.0019(8) 0.0008(9) 0.0024(9)
C16 0.0410(13) 0.0305(11) 0.0371(12) 0.0017(10) 0.0005(10) 0.0044(10)
C17 0.0553(16) 0.0389(13) 0.0400(13) 0.0049(12) 0.0108(12) 0.0004(11)
C18 0.0504(15) 0.0378(13) 0.0561(16) 0.0110(11) 0.0151(13) 0.0034(12)
C19 0.0370(13) 0.0391(13) 0.0541(15) 0.0114(11) 0.0032(11) 0.0116(11)
C20 0.0309(11) 0.0300(11) 0.0395(12) 0.0029(9) 0.0013(9) 0.0077(10)
C21 0.0262(10) 0.0282(11) 0.0376(12) 0.0076(9) 0.0017(9) 0.0051(9)
C22 0.0396(13) 0.0388(12) 0.0410(13) 0.0035(10) 0.0060(10) 0.0091(10)
C23 0.0505(15) 0.0544(16) 0.0439(14) 0.0149(13) 0.0146(12) 0.0162(12)
C24 0.0565(16) 0.0634(17) 0.0370(13) 0.0305(14) 0.0081(12) 0.0066(13)
C25 0.0504(15) 0.0452(15) 0.0465(15) 0.0183(12) -0.0094(12) -0.0087(12)
C26 0.0346(12) 0.0341(12) 0.0443(13) 0.0052(10) -0.0028(10) 0.0035(10)
C27 0.0217(10) 0.0259(10) 0.0391(12) 0.0019(8) -0.0006(9) 0.0039(9)
C28 0.0242(10) 0.0289(11) 0.0334(11) 0.0055(8) -0.0020(8) 0.0016(9)
C29 0.0320(11) 0.0327(11) 0.0351(11) -0.0007(9) -0.0038(9) 0.0053(9)
C30 0.0389(13) 0.0412(13) 0.0425(13) 0.0032(10) 0.0021(11) 0.0138(11)
C31 0.0378(13) 0.0572(15) 0.0359(12) 0.0133(11) 0.0008(10) 0.0165(11)
C32 0.0457(14) 0.0573(16) 0.0387(13) 0.0067(12) -0.0137(11) -0.0008(12)
C33 0.0408(13) 0.0352(12) 0.0446(13) 0.0014(10) -0.0091(11) -0.0020(11)
C34 0.0290(11) 0.0264(10) 0.0339(11) -0.0006(8) -0.0016(9) 0.0096(9)
C35 0.0304(12) 0.0542(15) 0.0477(14) 0.0014(11) -0.0025(11) -0.0030(12)
C36 0.0357(14) 0.0662(17) 0.0526(16) -0.0053(13) -0.0090(12) 0.0013(14)
C37 0.0526(15) 0.0445(14) 0.0321(12) -0.0080(12) -0.0086(11) 0.0043(11)
C38 0.0454(14) 0.0379(13) 0.0354(12) 0.0004(11) 0.0001(10) 0.0028(10)
C39 0.0327(11) 0.0322(11) 0.0357(12) 0.0038(9) -0.0030(9) 0.0072(10)
C40 0.0354(13) 0.0443(14) 0.0607(16) 0.0046(11) 0.0152(12) 0.0213(12)
C41 0.0526(16) 0.0604(17) 0.0611(17) 0.0041(14) 0.0266(14) 0.0095(14)
C42 0.078(3) 0.097(3) 0.282(7) -0.058(3) 0.104(4) -0.092(4)
C43 0.0256(10) 0.0254(10) 0.0227(9) -0.0003(8) 0.0005(8) 0.0021(8)
C44 0.0244(10) 0.0246(10) 0.0253(10) 0.0026(8) 0.0016(8) 0.0035(8)
C45 0.0247(10) 0.0312(11) 0.0251(10) 0.0024(8) -0.0034(8) 0.0051(9)
C46 0.0274(10) 0.0257(10) 0.0238(10) 0.0001(8) 0.0005(8) 0.0033(8)
C47 0.0280(10) 0.0255(10) 0.0267(10) 0.0048(8) -0.0021(8) 0.0046(8)
C48 0.0260(10) 0.0275(10) 0.0244(10) 0.0016(8) -0.0010(8) 0.0049(8)
C49 0.0289(11) 0.0287(11) 0.0271(10) 0.0042(9) -0.0051(8) 0.0040(9)
C50 0.0282(11) 0.0341(11) 0.0275(10) 0.0103(9) -0.0045(8) 0.0034(9)
C51 0.0357(12) 0.0363(12) 0.0371(12) 0.0079(10) -0.0008(10) 0.0061(10)
C52 0.0367(13) 0.0535(15) 0.0485(15) 0.0098(11) 0.0024(11) 0.0232(12)
C53 0.0376(13) 0.085(2) 0.0350(13) 0.0196(14) 0.0054(11) 0.0224(14)
C54 0.0420(14) 0.0732(18) 0.0285(12) 0.0158(13) -0.0052(10) -0.0009(12)
C55 0.0349(12) 0.0461(13) 0.0314(11) 0.0106(10) -0.0077(10) 0.0006(10)
C56 0.0249(10) 0.0325(11) 0.0284(10) 0.0014(9) -0.0067(8) 0.0019(9)
C57 0.0334(12) 0.0451(13) 0.0333(12) 0.0069(10) -0.0003(9) 0.0108(10)
C58 0.0353(13) 0.0642(16) 0.0350(12) 0.0076(12) 0.0028(10) 0.0090(12)
C59 0.0321(12) 0.0506(15) 0.0456(14) 0.0143(11) -0.0004(10) -0.0022(12)
C60 0.0373(13) 0.0384(13) 0.0485(14) 0.0098(10) -0.0027(11) 0.0049(11)
C61 0.0323(11) 0.0346(12) 0.0344(11) 0.0049(9) -0.0014(9) 0.0054(10)
C62 0.0279(10) 0.0270(10) 0.0274(10) 0.0047(8) 0.0008(8) 0.0051(8)
C63 0.0290(11) 0.0243(10) 0.0331(11) 0.0076(8) -0.0006(9) 0.0008(9)
C64 0.0397(13) 0.0469(14) 0.0413(13) 0.0007(11) -0.0055(11) 0.0148(11)
C65 0.0523(16) 0.0677(18) 0.0558(17) 0.0037(14) -0.0197(13) 0.0215(14)
C66 0.0385(14) 0.0664(18) 0.0646(18) 0.0095(13) -0.0208(13) 0.0039(15)
C67 0.0294(12) 0.0522(15) 0.0635(17) 0.0002(11) -0.0007(12) 0.0010(13)
C68 0.0291(11) 0.0391(12) 0.0476(14) 0.0043(10) 0.0015(10) 0.0075(11)
C69 0.0269(10) 0.0255(10) 0.0319(11) 0.0046(8) -0.0034(9) 0.0063(9)
C70 0.0373(12) 0.0283(11) 0.0372(12) 0.0057(9) -0.0036(10) 0.0043(9)
C71 0.0522(15) 0.0258(11) 0.0601(16) -0.0009(11) -0.0104(13) 0.0055(11)
C72 0.0455(15) 0.0368(13) 0.0688(18) -0.0096(11) 0.0003(13) 0.0172(13)
C73 0.0459(14) 0.0464(14) 0.0506(15) -0.0006(12) 0.0120(12) 0.0150(12)
C74 0.0411(13) 0.0308(11) 0.0386(12) 0.0015(10) 0.0055(10) 0.0056(10)
C75 0.0317(11) 0.0297(11) 0.0269(10) 0.0041(9) -0.0039(9) -0.0012(9)
C76 0.0505(14) 0.0409(13) 0.0280(11) -0.0030(11) -0.0080(10) 0.0027(10)
C77 0.0625(17) 0.0362(13) 0.0409(13) -0.0102(12) -0.0094(12) 0.0083(11)

loop_
_atom_type_symbol
_atom_type_description
_atom_type_scat_dispersion_real
_atom_type_scat_dispersion_imag
_atom_type_scat_source
C C 0.0033 0.0016
;
International Tables for Crystallography
(1992, Vol. C, Tables 4.2.6.8 and 6.1.1.4)
;
H H 0.0000 0.0000
;
International Tables for Crystallography
(1992, Vol. C, Table 6.1.1.4)
;
N N 0.0061 0.0033
;
International Tables for Crystallography
(1992, Vol. C, Tables 4.2.6.8 and 6.1.1.4)
;
S S 0.1246 0.1234
;
International Tables for Crystallography
(1992, Vol. C, Tables 4.2.6.8 and 6.1.1.4)
;

loop_
_geom_angle_atom_site_label_1
_geom_angle_atom_site_label_2
_geom_angle_atom_site_label_3
_geom_angle
_geom_angle_publ_flag
C3 N1 C7 117.95(16) yes
C1 N2 C8 123.83(17) yes
C2 N3 C43 126.49(16) yes
S1 C1 N2 123.93(16) yes
S1 C1 C3 121.41(14) yes
N2 C1 C3 114.67(17) yes
S2 C2 N3 124.74(14) yes
S2 C2 C7 121.85(14) yes
N3 C2 C7 113.41(16) yes
N1 C3 C1 117.21(16) yes
N1 C3 C4 122.48(18) yes
C1 C3 C4 120.30(17) yes
C3 C4 C5 119.13(19) yes
C4 C5 C6 119.07(19) yes
C5 C6 C7 118.93(19) yes
N1 C7 C2 117.14(16) yes
N1 C7 C6 122.41(17) yes
C2 C7 C6 120.45(18) yes
N2 C8 C9 118.38(17) yes
N2 C8 C13 120.12(18) yes
C9 C8 C13 121.48(18) yes
C8 C9 C10 118.29(18) yes
C8 C9 C27 120.45(18) yes
C10 C9 C27 120.94(18) yes
C9 C10 C11 122.1(2) yes
C10 C11 C12 117.49(19) yes
C10 C11 C40 121.2(2) yes
C12 C11 C40 121.25(19) yes
C11 C12 C13 122.36(19) yes
C8 C13 C12 118.02(19) yes
C8 C13 C14 119.63(18) yes
C12 C13 C14 122.28(18) yes
C13 C14 C15 113.56(17) yes
C13 C14 C21 110.86(16) yes
C15 C14 C21 113.36(17) yes
C14 C15 C16 119.41(19) yes
C14 C15 C20 122.66(18) yes
C16 C15 C20 117.91(19) yes
C15 C16 C17 121.7(3) yes
C16 C17 C18 119.7(3) yes
C17 C18 C19 119.5(3) yes
C18 C19 C20 120.8(3) yes
C15 C20 C19 120.4(2) yes
C14 C21 C22 119.59(18) yes
C14 C21 C26 122.69(19) yes
C22 C21 C26 117.72(19) yes
C21 C22 C23 122.1(2) yes
C22 C23 C24 119.7(3) yes
C23 C24 C25 119.6(3) yes
C24 C25 C26 120.6(3) yes
C21 C26 C25 120.2(2) yes
C9 C27 C28 113.23(17) yes
C9 C27 C34 110.26(16) yes
C28 C27 C34 115.03(16) yes
C27 C28 C29 123.51(18) yes
C27 C28 C33 118.19(18) yes
C29 C28 C33 118.2(2) yes
C28 C29 C30 120.32(19) yes
C29 C30 C31 120.4(3) yes
C30 C31 C32 119.7(3) yes
C31 C32 C33 120.3(3) yes
C28 C33 C32 121.1(3) yes
C27 C34 C35 122.98(18) yes
C27 C34 C39 118.98(18) yes
C35 C34 C39 118.04(19) yes
C34 C35 C36 120.4(3) yes
C35 C36 C37 120.9(3) yes
C36 C37 C38 119.3(2) yes
C37 C38 C39 120.3(2) yes
C34 C39 C38 121.0(2) yes
C11 C40 C41 115.0(2) yes
C11 C40 C42 110.1(3) yes
C41 C40 C42 109.0(3) yes
N3 C43 C44 118.07(16) yes
N3 C43 C48 120.46(16) yes
C44 C43 C48 121.41(16) yes
C43 C44 C45 118.17(17) yes
C43 C44 C62 119.75(15) yes
C45 C44 C62 122.05(17) yes
C44 C45 C46 122.11(18) yes
C45 C46 C47 117.94(16) yes
C45 C46 C75 122.97(17) yes
C47 C46 C75 119.09(17) yes
C46 C47 C48 122.54(18) yes
C43 C48 C47 117.82(17) yes
C43 C48 C49 120.74(16) yes
C47 C48 C49 121.44(17) yes
C48 C49 C50 111.74(16) yes
C48 C49 C56 111.40(16) yes
C50 C49 C56 114.68(18) yes
C49 C50 C51 121.94(18) yes
C49 C50 C55 120.00(18) yes
C51 C50 C55 118.0(2) yes
C50 C51 C52 120.7(2) yes
C51 C52 C53 120.1(3) yes
C52 C53 C54 120.1(3) yes
C53 C54 C55 119.8(3) yes
C50 C55 C54 121.2(3) yes
C49 C56 C57 117.63(19) yes
C49 C56 C61 124.00(19) yes
C57 C56 C61 118.34(19) yes
C56 C57 C58 121.0(3) yes
C57 C58 C59 120.2(3) yes
C58 C59 C60 119.5(3) yes
C59 C60 C61 120.5(3) yes
C56 C61 C60 120.4(2) yes
C44 C62 C63 113.01(15) yes
C44 C62 C69 110.94(16) yes
C63 C62 C69 113.26(17) yes
C62 C63 C64 123.17(19) yes
C62 C63 C68 119.17(19) yes
C64 C63 C68 117.6(2) yes
C63 C64 C65 121.2(3) yes
C64 C65 C66 120.2(3) yes
C65 C66 C67 119.8(3) yes
C66 C67 C68 119.9(3) yes
C63 C68 C67 121.3(3) yes
C62 C69 C70 120.60(18) yes
C62 C69 C74 121.06(17) yes
C70 C69 C74 118.33(19) yes
C69 C70 C71 120.6(2) yes
C70 C71 C72 120.7(2) yes
C71 C72 C73 119.2(3) yes
C72 C73 C74 120.2(3) yes
C69 C74 C73 121.00(19) yes
C46 C75 C76 114.37(17) yes
C46 C75 C77 111.01(17) yes
C76 C75 C77 110.26(18) yes
C1 N2 H2 118.088 no
C8 N2 H2 118.082 no
C2 N3 H3 116.755 no
C43 N3 H3 116.757 no
C3 C4 H4 120.433 no
C5 C4 H4 120.440 no
C4 C5 H5 120.462 no
C6 C5 H5 120.463 no
C5 C6 H6 120.540 no
C7 C6 H6 120.529 no
C9 C10 H10 118.956 no
C11 C10 H10 118.956 no
C11 C12 H12 118.819 no
C13 C12 H12 118.825 no
C13 C14 H14 106.130 no
C15 C14 H14 106.127 no
C21 C14 H14 106.128 no
C15 C16 H16 119.159 no
C17 C16 H16 119.162 no
C16 C17 H17 120.154 no
C18 C17 H17 120.161 no
C17 C18 H18 120.250 no
C19 C18 H18 120.273 no
C18 C19 H19 119.594 no
C20 C19 H19 119.603 no
C15 C20 H20 119.801 no
C19 C20 H20 119.800 no
C21 C22 H22 118.960 no
C23 C22 H22 118.959 no
C22 C23 H23 120.158 no
C24 C23 H23 120.158 no
C23 C24 H24 120.177 no
C25 C24 H24 120.176 no
C24 C25 H25 119.690 no
C26 C25 H25 119.706 no
C21 C26 H26 119.893 no
C25 C26 H26 119.886 no
C9 C27 H27 105.835 no
C28 C27 H27 105.848 no
C34 C27 H27 105.830 no
C28 C29 H29 119.834 no
C30 C29 H29 119.843 no
C29 C30 H30 119.781 no
C31 C30 H30 119.786 no
C30 C31 H31 120.180 no
C32 C31 H31 120.169 no
C31 C32 H32 119.879 no
C33 C32 H32 119.861 no
C28 C33 H33 119.467 no
C32 C33 H33 119.471 no
C34 C35 H35 119.777 no
C36 C35 H35 119.778 no
C35 C36 H36 119.534 no
C37 C36 H36 119.528 no
C36 C37 H37 120.366 no
C38 C37 H37 120.361 no
C37 C38 H38 119.857 no
C39 C38 H38 119.858 no
C34 C39 H39 119.489 no
C38 C39 H39 119.495 no
C11 C40 H40 107.481 no
C41 C40 H40 107.485 no
C42 C40 H40 107.480 no
C40 C41 H41A 109.466 no
C40 C41 H41B 109.472 no
C40 C41 H41C 109.469 no
H41A C41 H41B 109.479 no
H41A C41 H41C 109.475 no
H41B C41 H41C 109.466 no
C40 C42 H42A 109.477 no
C40 C42 H42B 109.467 no
C40 C42 H42C 109.480 no
H42A C42 H42B 109.466 no
H42A C42 H42C 109.470 no
H42B C42 H42C 109.467 no
C44 C45 H45 118.941 no
C46 C45 H45 118.944 no
C46 C47 H47 118.728 no
C48 C47 H47 118.735 no
C48 C49 H49 106.110 no
C50 C49 H49 106.119 no
C56 C49 H49 106.107 no
C50 C51 H51 119.638 no
C52 C51 H51 119.628 no
C51 C52 H52 119.936 no
C53 C52 H52 119.931 no
C52 C53 H53 119.964 no
C54 C53 H53 119.967 no
C53 C54 H54 120.097 no
C55 C54 H54 120.090 no
C50 C55 H55 119.424 no
C54 C55 H55 119.420 no
C56 C57 H57 119.527 no
C58 C57 H57 119.505 no
C57 C58 H58 119.888 no
C59 C58 H58 119.883 no
C58 C59 H59 120.220 no
C60 C59 H59 120.233 no
C59 C60 H60 119.745 no
C61 C60 H60 119.743 no
C56 C61 H61 119.813 no
C60 C61 H61 119.813 no
C44 C62 H62 106.341 no
C63 C62 H62 106.350 no
C69 C62 H62 106.352 no
C63 C64 H64 119.408 no
C65 C64 H64 119.388 no
C64 C65 H65 119.923 no
C66 C65 H65 119.923 no
C65 C66 H66 120.098 no
C67 C66 H66 120.102 no
C66 C67 H67 120.037 no
C68 C67 H67 120.028 no
C63 C68 H68 119.370 no
C67 C68 H68 119.376 no
C69 C70 H70 119.713 no
C71 C70 H70 119.703 no
C70 C71 H71 119.659 no
C72 C71 H71 119.670 no
C71 C72 H72 120.381 no
C73 C72 H72 120.401 no
C72 C73 H73 119.906 no
C74 C73 H73 119.912 no
C69 C74 H74 119.499 no
C73 C74 H74 119.498 no
C46 C75 H75 106.936 no
C76 C75 H75 106.919 no
C77 C75 H75 106.934 no
C75 C76 H76A 109.462 no
C75 C76 H76B 109.475 no
C75 C76 H76C 109.476 no
H76A C76 H76B 109.471 no
H76A C76 H76C 109.469 no
H76B C76 H76C 109.475 no
C75 C77 H77A 109.467 no
C75 C77 H77B 109.461 no
C75 C77 H77C 109.472 no
H77A C77 H77B 109.479 no
H77A C77 H77C 109.471 no
H77B C77 H77C 109.478 no

loop_
_geom_bond_atom_site_label_1
_geom_bond_atom_site_label_2
_geom_bond_distance
_geom_bond_publ_flag
S1 C1 1.648(2) yes
S2 C2 1.651(2) yes
N1 C3 1.346(3) yes
N1 C7 1.350(3) yes
N2 C1 1.340(3) yes
N2 C8 1.439(3) yes
N3 C2 1.339(3) yes
N3 C43 1.434(3) yes
C1 C3 1.505(3) yes
C2 C7 1.504(3) yes
C3 C4 1.387(3) yes
C4 C5 1.378(3) yes
C5 C6 1.383(3) yes
C6 C7 1.388(3) yes
C8 C9 1.393(3) yes
C8 C13 1.393(3) yes
C9 C10 1.393(3) yes
C9 C27 1.522(3) yes
C10 C11 1.388(3) yes
C11 C12 1.397(3) yes
C11 C40 1.516(4) yes
C12 C13 1.389(3) yes
C13 C14 1.530(3) yes
C14 C15 1.534(3) yes
C14 C21 1.519(3) yes
C15 C16 1.391(3) yes
C15 C20 1.388(3) yes
C16 C17 1.377(4) yes
C17 C18 1.386(4) yes
C18 C19 1.371(4) yes
C19 C20 1.390(3) yes
C21 C22 1.386(4) yes
C21 C26 1.392(3) yes
C22 C23 1.374(4) yes
C23 C24 1.378(4) yes
C24 C25 1.374(4) yes
C25 C26 1.393(4) yes
C27 C28 1.522(3) yes
C27 C34 1.530(3) yes
C28 C29 1.383(3) yes
C28 C33 1.397(3) yes
C29 C30 1.398(4) yes
C30 C31 1.371(3) yes
C31 C32 1.379(4) yes
C32 C33 1.375(4) yes
C34 C35 1.389(3) yes
C34 C39 1.386(3) yes
C35 C36 1.386(4) yes
C36 C37 1.367(4) yes
C37 C38 1.375(4) yes
C38 C39 1.385(3) yes
C40 C41 1.499(4) yes
C40 C42 1.500(5) yes
C43 C44 1.407(3) yes
C43 C48 1.400(3) yes
C44 C45 1.388(3) yes
C44 C62 1.533(3) yes
C45 C46 1.392(3) yes
C46 C47 1.392(3) yes
C46 C75 1.515(3) yes
C47 C48 1.390(3) yes
C48 C49 1.532(3) yes
C49 C50 1.521(3) yes
C49 C56 1.529(3) yes
C50 C51 1.394(3) yes
C50 C55 1.385(3) yes
C51 C52 1.387(4) yes
C52 C53 1.374(4) yes
C53 C54 1.376(4) yes
C54 C55 1.389(4) yes
C56 C57 1.394(3) yes
C56 C61 1.385(3) yes
C57 C58 1.382(4) yes
C58 C59 1.379(4) yes
C59 C60 1.374(4) yes
C60 C61 1.396(3) yes
C62 C63 1.526(3) yes
C62 C69 1.523(3) yes
C63 C64 1.382(4) yes
C63 C68 1.392(3) yes
C64 C65 1.388(4) yes
C65 C66 1.373(4) yes
C66 C67 1.374(4) yes
C67 C68 1.386(4) yes
C69 C70 1.387(3) yes
C69 C74 1.385(3) yes
C70 C71 1.389(4) yes
C71 C72 1.376(4) yes
C72 C73 1.381(4) yes
C73 C74 1.389(4) yes
C75 C76 1.521(3) yes
C75 C77 1.520(4) yes
N2 H2 0.880 no
N3 H3 0.880 no
C4 H4 0.950 no
C5 H5 0.950 no
C6 H6 0.950 no
C10 H10 0.950 no
C12 H12 0.950 no
C14 H14 1.000 no
C16 H16 0.950 no
C17 H17 0.950 no
C18 H18 0.950 no
C19 H19 0.950 no
C20 H20 0.950 no
C22 H22 0.950 no
C23 H23 0.950 no
C24 H24 0.950 no
C25 H25 0.950 no
C26 H26 0.950 no
C27 H27 1.000 no
C29 H29 0.950 no
C30 H30 0.950 no
C31 H31 0.950 no
C32 H32 0.950 no
C33 H33 0.950 no
C35 H35 0.950 no
C36 H36 0.950 no
C37 H37 0.950 no
C38 H38 0.950 no
C39 H39 0.950 no
C40 H40 1.000 no
C41 H41A 0.980 no
C41 H41B 0.980 no
C41 H41C 0.980 no
C42 H42A 0.980 no
C42 H42B 0.980 no
C42 H42C 0.980 no
C45 H45 0.950 no
C47 H47 0.950 no
C49 H49 1.000 no
C51 H51 0.950 no
C52 H52 0.950 no
C53 H53 0.950 no
C54 H54 0.950 no
C55 H55 0.950 no
C57 H57 0.950 no
C58 H58 0.950 no
C59 H59 0.950 no
C60 H60 0.950 no
C61 H61 0.950 no
C62 H62 1.000 no
C64 H64 0.950 no
C65 H65 0.950 no
C66 H66 0.950 no
C67 H67 0.950 no
C68 H68 0.950 no
C70 H70 0.950 no
C71 H71 0.950 no
C72 H72 0.950 no
C73 H73 0.950 no
C74 H74 0.950 no
C75 H75 1.000 no
C76 H76A 0.980 no
C76 H76B 0.980 no
C76 H76C 0.980 no
C77 H77A 0.980 no
C77 H77B 0.980 no
C77 H77C 0.980 no

loop_
_geom_contact_atom_site_label_1
_geom_contact_atom_site_label_2
_geom_contact_distance
_geom_contact_publ_flag
_geom_contact_site_symmetry_2
S1 C4 3.097(3) no .
S1 C8 3.074(2) no .
S1 C13 3.491(2) no .
S2 C6 3.087(2) no .
S2 C43 3.144(2) no .
S2 C48 3.549(2) no .
S2 C49 3.501(3) no .
S2 C74 3.577(3) no .
N1 N2 2.706(3) no .
N1 N3 2.654(2) no .
N1 C5 2.782(3) no .
N1 C70 3.593(3) no .
N2 C14 2.874(3) no .
N2 C21 3.055(3) no .
N2 C26 3.385(3) no .
N2 C27 2.859(3) no .
N2 C34 3.558(3) no .
N3 C49 2.912(3) no .
N3 C50 3.373(3) no .
N3 C55 3.532(3) no .
N3 C62 2.846(3) no .
N3 C69 3.066(3) no .
N3 C70 3.416(3) no .
C1 C9 3.359(3) no .
C1 C13 3.263(3) no .
C1 C14 3.394(3) no .
C2 C44 3.421(3) no .
C2 C48 3.280(3) no .
C2 C49 3.356(3) no .
C2 C69 3.225(3) no .
C2 C70 3.243(3) no .
C3 C6 2.726(3) no .
C4 C7 2.724(3) no .
C7 C70 3.384(3) no .
C8 C11 2.792(3) no .
C8 C21 3.098(3) no .
C8 C26 3.250(3) no .
C8 C34 3.326(3) no .
C9 C12 2.774(3) no .
C9 C29 3.584(3) no .
C9 C33 3.172(4) no .
C9 C35 2.892(3) no .
C10 C13 2.784(3) no .
C10 C28 3.022(3) no .
C10 C34 3.286(3) no .
C10 C35 3.215(4) no .
C10 C42 3.147(5) no .
C12 C15 2.916(3) no .
C12 C16 3.028(3) no .
C12 C21 3.550(3) no .
C12 C41 2.901(4) no .
C12 C42 3.467(5) no .
C13 C16 3.054(3) no .
C13 C26 2.884(3) no .
C15 C18 2.794(4) no .
C15 C22 3.244(3) no .
C15 C26 3.527(3) no .
C16 C19 2.743(4) no .
C17 C20 2.765(4) no .
C20 C21 2.895(3) no .
C20 C22 3.247(3) no .
C21 C24 2.793(4) no .
C22 C25 2.738(4) no .
C23 C26 2.765(4) no .
C24 C70 3.594(4) no .
C25 C68 3.573(4) no .
C28 C31 2.791(4) no .
C28 C35 3.537(4) no .
C28 C39 3.279(3) no .
C29 C32 2.761(4) no .
C29 C34 2.962(3) no .
C29 C39 3.481(4) no .
C29 C53 3.518(4) no .
C30 C33 2.750(4) no .
C30 C53 3.589(4) no .
C34 C37 2.793(3) no .
C35 C38 2.752(4) no .
C36 C39 2.743(4) no .
C38 C43 3.491(3) no .
C38 C44 3.598(3) no .
C38 C51 3.571(4) no .
C39 C51 3.560(3) no .
C43 C46 2.793(3) no .
C43 C50 3.301(3) no .
C43 C69 3.123(3) no .
C43 C74 3.571(3) no .
C44 C47 2.782(3) no .
C44 C64 3.599(3) no .
C44 C68 3.167(3) no .
C44 C74 2.998(3) no .
C45 C48 2.792(3) no .
C45 C63 2.896(3) no .
C45 C68 3.247(3) no .
C45 C69 3.555(3) no .
C45 C76 2.939(3) no .
C45 C77 3.499(3) no .
C47 C50 3.435(3) no .
C47 C51 3.565(3) no .
C47 C56 2.914(3) no .
C47 C57 3.175(3) no .
C47 C77 3.162(3) no .
C48 C51 3.133(3) no .
C48 C55 3.587(3) no .
C48 C57 3.006(3) no .
C50 C53 2.789(4) no .
C50 C61 2.948(3) no .
C51 C54 2.759(3) no .
C51 C56 3.224(3) no .
C51 C61 3.198(3) no .
C52 C55 2.754(4) no .
C55 C56 3.577(3) no .
C56 C59 2.794(3) no .
C57 C60 2.753(4) no .
C58 C61 2.763(4) no .
C63 C66 2.794(4) no .
C63 C70 3.464(3) no .
C63 C74 3.289(3) no .
C64 C67 2.753(4) no .
C64 C69 2.910(3) no .
C64 C74 3.258(4) no .
C65 C68 2.748(4) no .
C69 C72 2.797(4) no .
C70 C73 2.758(4) no .
C71 C74 2.751(3) no .
C4 C52 3.393(4) no 1_565
C16 C30 3.407(4) no 1_565
C18 C31 3.548(4) no 2_666
C24 C59 3.564(4) no 1_465
C24 C60 3.599(4) no 1_465
C30 C16 3.407(4) no 1_545
C31 C18 3.548(4) no 2_666
C31 C31 3.539(4) no 2_756
C52 C4 3.393(4) no 1_545
C59 C24 3.564(4) no 1_645
C60 C24 3.599(4) no 1_645
S1 H2 3.4233 no .
S1 H4 2.7232 no .
S1 H14 2.8303 no .
S2 H3 3.4247 no .
S2 H6 2.6935 no .
S2 H49 2.6728 no .
S2 H57 3.2424 no .
N1 H2 2.3470 no .
N1 H3 2.2199 no .
N1 H4 3.2456 no .
N1 H6 3.2505 no .
N1 H27 3.3317 no .
N1 H70 3.1132 no .
N2 H14 2.6451 no .
N2 H26 3.4274 no .
N2 H27 2.3620 no .
N3 H39 3.1883 no .
N3 H49 2.5443 no .
N3 H55 3.2720 no .
N3 H62 2.6017 no .
N3 H70 3.4431 no .
C1 H4 2.6708 no .
C1 H14 2.7665 no .
C1 H27 2.9496 no .
C2 H6 2.6759 no .
C2 H49 2.6153 no .
C2 H55 3.3325 no .
C2 H62 3.4501 no .
C2 H70 3.4142 no .
C3 H2 2.4614 no .
C3 H3 3.5136 no .
C3 H5 3.2480 no .
C3 H27 3.5402 no .
C4 H6 3.2436 no .
C6 H4 3.2435 no .
C7 H3 2.4116 no .
C7 H5 3.2506 no .
C7 H70 3.2597 no .
C8 H10 3.2473 no .
C8 H12 3.2416 no .
C8 H14 2.6735 no .
C8 H26 2.9332 no .
C8 H27 2.5551 no .
C8 H35 3.3726 no .
C9 H2 2.8514 no .
C9 H33 3.0375 no .
C9 H35 2.5745 no .
C10 H12 3.2383 no .
C10 H27 3.2928 no .
C10 H35 2.5515 no .
C10 H40 2.6755 no .
C10 H42A 2.8589 no .
C10 H42B 3.4638 no .
C11 H35 3.2782 no .
C11 H41A 2.7471 no .
C11 H41B 2.7496 no .
C11 H41C 3.3707 no .
C11 H42A 2.6466 no .
C11 H42B 2.6734 no .
C11 H42C 3.3196 no .
C12 H10 3.2412 no .
C12 H14 3.2122 no .
C12 H16 2.8063 no .
C12 H26 3.0802 no .
C12 H40 3.2290 no .
C12 H41A 2.7252 no .
C12 H41B 2.9175 no .
C12 H42B 3.3312 no .
C13 H2 2.9696 no .
C13 H16 2.8289 no .
C13 H26 2.5640 no .
C14 H2 3.2515 no .
C14 H12 2.7036 no .
C14 H16 2.6559 no .
C14 H20 2.7283 no .
C14 H22 2.6424 no .
C14 H26 2.7244 no .
C15 H12 2.5422 no .
C15 H17 3.2708 no .
C15 H19 3.2641 no .
C15 H22 3.1590 no .
C16 H12 2.5418 no .
C16 H14 2.7597 no .
C16 H18 3.2486 no .
C16 H20 3.2438 no .
C17 H12 3.3959 no .
C17 H19 3.2392 no .
C18 H16 3.2431 no .
C18 H20 3.2526 no .
C19 H17 3.2404 no .
C20 H12 3.4368 no .
C20 H14 3.1214 no .
C20 H16 3.2392 no .
C20 H18 3.2582 no .
C20 H22 3.1908 no .
C21 H2 3.0038 no .
C21 H20 2.5237 no .
C21 H23 3.2684 no .
C21 H25 3.2692 no .
C22 H14 2.6002 no .
C22 H20 2.6837 no .
C22 H24 3.2389 no .
C22 H26 3.2414 no .
C22 H70 3.5769 no .
C23 H20 3.5082 no .
C23 H25 3.2359 no .
C23 H70 3.0069 no .
C24 H22 3.2320 no .
C24 H26 3.2569 no .
C24 H70 3.0106 no .
C25 H23 3.2383 no .
C25 H62 3.4952 no .
C26 H2 3.0942 no .
C26 H14 3.2430 no .
C26 H20 3.2410 no .
C26 H22 3.2367 no .
C26 H24 3.2614 no .
C27 H2 3.0109 no .
C27 H10 2.6847 no .
C27 H29 2.7335 no .
C27 H33 2.6350 no .
C27 H35 2.7326 no .
C27 H39 2.6446 no .
C28 H10 2.7314 no .
C28 H30 3.2663 no .
C28 H32 3.2681 no .
C28 H39 3.2179 no .
C28 H53 3.5993 no .
C29 H10 3.1222 no .
C29 H27 3.2074 no .
C29 H31 3.2624 no .
C29 H33 3.2444 no .
C29 H39 3.5384 no .
C29 H53 3.1273 no .
C30 H32 3.2341 no .
C30 H53 2.8726 no .
C31 H29 3.2563 no .
C31 H33 3.2418 no .
C31 H53 3.1530 no .
C32 H30 3.2350 no .
C33 H10 3.4377 no .
C33 H27 2.6068 no .
C33 H29 3.2487 no .
C33 H31 3.2455 no .
C33 H54 3.4316 no .
C34 H2 3.3371 no .
C34 H10 3.3593 no .
C34 H29 2.6324 no .
C34 H36 3.2618 no .
C34 H38 3.2652 no .
C35 H10 3.2771 no .
C35 H27 3.2539 no .
C35 H29 3.0953 no .
C35 H37 3.2539 no .
C35 H39 3.2396 no .
C36 H38 3.2254 no .
C36 H68 3.1927 no .
C37 H35 3.2476 no .
C37 H39 3.2470 no .
C37 H68 2.8261 no .
C38 H3 3.4889 no .
C38 H36 3.2245 no .
C38 H51 3.5677 no .
C38 H68 3.3324 no .
C39 H3 2.9781 no .
C39 H27 2.5882 no .
C39 H29 3.1260 no .
C39 H35 3.2408 no .
C39 H37 3.2538 no .
C40 H10 2.6752 no .
C40 H12 2.6827 no .
C41 H12 2.5392 no .
C41 H42A 3.2913 no .
C41 H42B 2.6691 no .
C41 H42C 2.5911 no .
C42 H10 3.0743 no .
C42 H12 3.5864 no .
C42 H41A 2.6622 no .
C42 H41B 3.2918 no .
C42 H41C 2.5971 no .
C43 H38 3.0128 no .
C43 H39 3.4563 no .
C43 H45 3.2559 no .
C43 H47 3.2465 no .
C43 H49 2.6080 no .
C43 H62 2.6884 no .
C43 H74 3.4798 no .
C44 H3 2.8109 no .
C44 H38 3.2227 no .
C44 H68 3.0324 no .
C44 H74 2.7711 no .
C45 H38 3.3453 no .
C45 H47 3.2412 no .
C45 H62 3.2120 no .
C45 H68 3.1915 no .
C45 H74 3.1075 no .
C45 H75 3.2400 no .
C45 H76A 2.8879 no .
C45 H76C 2.8364 no .
C45 H77C 3.4023 no .
C46 H38 3.3008 no .
C46 H76A 2.8343 no .
C46 H76B 3.3734 no .
C46 H76C 2.6850 no .
C46 H77A 2.6444 no .
C46 H77B 3.3410 no .
C46 H77C 2.7475 no .
C47 H38 3.0983 no .
C47 H45 3.2425 no .
C47 H49 3.2654 no .
C47 H51 3.0354 no .
C47 H57 3.0680 no .
C47 H75 2.6185 no .
C47 H77A 2.8495 no .
C47 H77C 3.5604 no .
C48 H3 2.9814 no .
C48 H38 2.9764 no .
C48 H51 2.9847 no .
C48 H57 2.7917 no .
C49 H3 3.3599 no .
C49 H47 2.6876 no .
C49 H51 2.7092 no .
C49 H55 2.6581 no .
C49 H57 2.6249 no .
C49 H61 2.7481 no .
C50 H3 3.4382 no .
C50 H38 3.4129 no .
C50 H39 2.8953 no .
C50 H47 3.5025 no .
C50 H52 3.2721 no .
C50 H54 3.2700 no .
C50 H61 2.5946 no .
C51 H38 3.0141 no .
C51 H39 2.9897 no .
C51 H47 3.4458 no .
C51 H49 3.3201 no .
C51 H53 3.2504 no .
C51 H55 3.2434 no .
C51 H61 2.6114 no .
C52 H39 3.1194 no .
C52 H54 3.2397 no .
C52 H61 3.4398 no .
C53 H39 3.1173 no .
C53 H51 3.2463 no .
C53 H55 3.2451 no .
C54 H39 2.9801 no .
C54 H52 3.2391 no .
C55 H3 3.4053 no .
C55 H39 2.8705 no .
C55 H49 2.5038 no .
C55 H51 3.2432 no .
C55 H53 3.2503 no .
C55 H61 3.4417 no .
C56 H47 2.5927 no .
C56 H51 3.1367 no .
C56 H58 3.2704 no .
C56 H60 3.2667 no .
C57 H47 2.9040 no .
C57 H49 2.6957 no .
C57 H59 3.2527 no .
C57 H61 3.2482 no .
C58 H60 3.2364 no .
C59 H57 3.2479 no .
C59 H61 3.2581 no .
C60 H58 3.2365 no .
C61 H47 3.2708 no .
C61 H49 3.1544 no .
C61 H51 3.0945 no .
C61 H57 3.2451 no .
C61 H59 3.2638 no .
C62 H3 3.0200 no .
C62 H45 2.7025 no .
C62 H64 2.7216 no .
C62 H68 2.6509 no .
C62 H70 2.6774 no .
C62 H74 2.6812 no .
C63 H24 3.2590 no .
C63 H25 3.2732 no .
C63 H45 2.5178 no .
C63 H65 3.2667 no .
C63 H67 3.2751 no .
C63 H70 3.5508 no .
C63 H74 3.2602 no .
C64 H24 3.0870 no .
C64 H45 3.1780 no .
C64 H62 3.2034 no .
C64 H66 3.2518 no .
C64 H68 3.2345 no .
C64 H74 3.2161 no .
C65 H24 3.4574 no .
C65 H67 3.2351 no .
C66 H64 3.2451 no .
C66 H68 3.2428 no .
C67 H25 3.1033 no .
C67 H65 3.2347 no .
C68 H25 2.8648 no .
C68 H45 2.7921 no .
C68 H62 2.6534 no .
C68 H64 3.2361 no .
C68 H66 3.2490 no .
C69 H3 3.4506 no .
C69 H64 2.5535 no .
C69 H71 3.2644 no .
C69 H73 3.2676 no .
C70 H24 3.4848 no .
C70 H62 2.5398 no .
C70 H64 3.3610 no .
C70 H72 3.2612 no .
C70 H74 3.2394 no .
C71 H73 3.2369 no .
C72 H70 3.2549 no .
C72 H74 3.2544 no .
C73 H64 3.4679 no .
C73 H71 3.2362 no .
C74 H62 3.2962 no .
C74 H64 2.6220 no .
C74 H70 3.2403 no .
C74 H72 3.2611 no .
C75 H45 2.7118 no .
C75 H47 2.6315 no .
C76 H45 2.5884 no .
C76 H77A 3.3406 no .
C76 H77B 2.6785 no .
C76 H77C 2.6898 no .
C77 H47 3.0749 no .
C77 H76A 2.6491 no .
C77 H76B 2.7208 no .
C77 H76C 3.3392 no .
H2 H3 3.1060 no .
H2 H14 3.1322 no .
H2 H26 3.2281 no .
H2 H27 2.4816 no .
H2 H62 3.4192 no .
H2 H70 3.3809 no .
H3 H27 3.3973 no .
H3 H38 3.4824 no .
H3 H39 2.5608 no .
H3 H49 3.0767 no .
H3 H55 3.2246 no .
H3 H62 2.4884 no .
H3 H70 3.4122 no .
H4 H5 2.3413 no .
H5 H6 2.3473 no .
H10 H27 3.5715 no .
H10 H29 3.1990 no .
H10 H35 2.6581 no .
H10 H40 2.5503 no .
H10 H42A 2.5647 no .
H10 H42B 3.5884 no .
H12 H14 3.4505 no .
H12 H16 2.5432 no .
H12 H26 3.3780 no .
H12 H40 3.4743 no .
H12 H41A 2.1286 no .
H12 H41B 2.5449 no .
H12 H41C 3.4922 no .
H12 H42B 3.3335 no .
H14 H16 2.7062 no .
H14 H20 3.3199 no .
H14 H22 2.4488 no .
H14 H26 3.5259 no .
H16 H17 2.3169 no .
H16 H41B 3.5313 no .
H17 H18 2.3423 no .
H18 H19 2.3187 no .
H19 H20 2.3313 no .
H20 H22 2.7854 no .
H22 H23 2.3117 no .
H23 H24 2.3325 no .
H23 H70 3.1545 no .
H23 H71 3.5361 no .
H24 H25 2.3224 no .
H24 H64 3.2651 no .
H24 H70 3.1381 no .
H25 H26 2.3368 no .
H25 H62 3.4444 no .
H25 H67 3.3820 no .
H25 H68 3.0101 no .
H26 H35 3.4717 no .
H27 H29 3.4873 no .
H27 H33 2.4837 no .
H27 H35 3.5340 no .
H27 H39 2.4237 no .
H29 H30 2.3428 no .
H29 H35 3.3523 no .
H29 H39 3.3987 no .
H29 H53 3.4913 no .
H30 H31 2.3204 no .
H30 H53 3.0948 no .
H31 H32 2.3295 no .
H31 H53 3.5142 no .
H32 H33 2.3154 no .
H35 H36 2.3259 no .
H35 H42A 3.1803 no .
H36 H37 2.3160 no .
H36 H68 3.3902 no .
H37 H38 2.3286 no .
H37 H68 2.7966 no .
H37 H77C 3.3694 no .
H38 H39 2.3259 no .
H38 H47 3.5856 no .
H38 H51 2.8431 no .
H39 H51 3.5136 no .
H39 H54 3.5018 no .
H39 H55 3.3584 no .
H40 H41A 2.8367 no .
H40 H41B 2.3215 no .
H40 H41C 2.3277 no .
H40 H42A 2.3172 no .
H40 H42B 2.8371 no .
H40 H42C 2.3334 no .
H41A H42A 3.5673 no .
H41A H42B 2.5166 no .
H41A H42C 2.9068 no .
H41B H42B 3.5702 no .
H41B H42C 3.4800 no .
H41C H42A 3.4806 no .
H41C H42B 2.9261 no .
H41C H42C 2.3624 no .
H45 H62 3.4431 no .
H45 H64 3.5542 no .
H45 H68 2.9527 no .
H45 H74 3.1874 no .
H45 H75 3.4963 no .
H45 H76A 2.3230 no .
H45 H76B 3.5609 no .
H45 H76C 2.4438 no .
H45 H77C 3.4168 no .
H47 H49 3.5312 no .
H47 H51 2.7743 no .
H47 H57 3.0602 no .
H47 H75 2.4631 no .
H47 H77A 2.5723 no .
H49 H55 2.2709 no .
H49 H57 2.6155 no .
H49 H61 3.3830 no .
H51 H52 2.3309 no .
H51 H61 2.6423 no .
H52 H53 2.3222 no .
H53 H54 2.3266 no .
H54 H55 2.3316 no .
H57 H58 2.3236 no .
H58 H59 2.3306 no .
H59 H60 2.3234 no .
H60 H61 2.3399 no .
H62 H64 3.4568 no .
H62 H68 2.5403 no .
H62 H70 2.3328 no .
H62 H74 3.5917 no .
H64 H65 2.3284 no .
H64 H74 2.6689 no .
H65 H66 2.3231 no .
H66 H67 2.3264 no .
H67 H68 2.3273 no .
H70 H71 2.3301 no .
H71 H72 2.3263 no .
H72 H73 2.3352 no .
H73 H74 2.3308 no .
H75 H76A 2.8441 no .
H75 H76B 2.2874 no .
H75 H76C 2.3891 no .
H75 H77A 2.3554 no .
H75 H77B 2.3169 no .
H75 H77C 2.8470 no .
H76A H77A 3.5531 no .
H76A H77B 2.9086 no .
H76A H77C 2.4724 no .
H76B H77B 2.5374 no .
H76B H77C 3.0321 no .
H76C H77B 3.5878 no .
H76C H77C 3.5613 no .
S1 H32 3.0017 no 2_766
S1 H41C 2.9566 no 2_666
S2 H25 3.4796 no 1_655
S2 H67 3.1222 no 1_655
S2 H76B 3.5108 no 2_755
C1 H52 3.3120 no 1_565
C3 H52 3.2045 no 1_565
C4 H41A 3.0406 no 1_655
C4 H52 3.0084 no 1_565
C5 H12 3.2326 no 1_655
C5 H41A 3.3008 no 1_655
C5 H61 3.3118 no 1_565
C6 H26 3.2882 no 1_655
C6 H60 3.5011 no 1_565
C9 H41B 3.2918 no 2_666
C10 H41B 2.8888 no 2_666
C11 H41B 3.1239 no 2_666
C12 H5 3.4881 no 1_455
C12 H40 3.4877 no 2_666
C15 H5 3.0983 no 1_455
C15 H29 3.1417 no 1_565
C15 H30 3.3049 no 1_565
C16 H29 3.2046 no 1_565
C16 H30 2.7119 no 1_565
C16 H40 3.3903 no 2_666
C17 H17 3.2380 no 2_676
C17 H29 3.3766 no 1_565
C17 H30 3.2584 no 1_565
C18 H29 3.4384 no 1_565
C18 H31 3.3510 no 2_666
C18 H42A 3.2644 no 1_565
C18 H54 3.5992 no 1_465
C19 H5 3.0886 no 1_455
C19 H29 3.3277 no 1_565
C19 H61 3.3914 no 1_465
C20 H5 2.7125 no 1_455
C20 H29 3.1818 no 1_565
C20 H61 3.4477 no 1_465
C21 H60 3.5718 no 1_465
C22 H52 3.0428 no 1_565
C23 H37 3.4648 no 1_565
C23 H38 3.4517 no 1_565
C23 H59 3.3569 no 1_465
C23 H60 3.3758 no 1_465
C23 H77A 3.1159 no 1_565
C23 H77C 3.3928 no 1_565
C24 H59 2.9696 no 1_465
C24 H60 3.0256 no 1_465
C24 H77A 3.4440 no 1_565
C24 H77C 3.5887 no 1_565
C25 H6 3.3378 no 1_455
C25 H60 2.9006 no 1_465
C26 H6 3.0018 no 1_455
C26 H60 3.1963 no 1_465
C29 H17 3.3687 no 2_666
C30 H16 3.3272 no 1_545
C30 H17 3.0660 no 2_666
C30 H18 3.4180 no 2_666
C31 H17 3.2016 no 2_666
C31 H18 2.9778 no 2_666
C31 H31 3.1455 no 2_756
C31 H32 3.5695 no 2_756
C31 H53 3.4806 no 2_756
C32 H17 3.5811 no 2_666
C32 H31 3.1917 no 2_756
C32 H53 3.5112 no 2_756
C33 H41B 3.4129 no 2_666
C33 H41C 3.5715 no 2_666
C35 H19 3.4540 no 1_545
C36 H19 3.3183 no 1_545
C36 H20 3.5230 no 1_545
C37 H22 3.4544 no 1_545
C37 H23 3.3984 no 1_545
C38 H22 3.1209 no 1_545
C38 H23 3.2424 no 1_545
C39 H22 3.5777 no 1_545
C40 H16 3.4672 no 2_666
C41 H33 3.3375 no 2_666
C42 H18 3.4131 no 1_545
C42 H54 2.8838 no 1_455
C42 H55 3.2492 no 1_455
C45 H76C 3.4881 no 2_755
C46 H76C 2.9572 no 2_755
C47 H71 3.5684 no 1_545
C47 H76C 3.0035 no 2_755
C48 H76C 3.5813 no 2_755
C49 H36 3.4377 no 1_655
C50 H19 3.2956 no 1_645
C51 H22 3.4442 no 1_545
C51 H71 3.2794 no 1_545
C52 H4 3.1241 no 1_545
C52 H22 2.9684 no 1_545
C53 H4 3.2608 no 1_545
C53 H31 3.3623 no 2_756
C54 H18 3.1621 no 1_645
C54 H19 3.1446 no 1_645
C54 H31 3.3164 no 2_756
C54 H42A 3.3159 no 1_655
C54 H42B 3.5915 no 1_655
C54 H42C 3.3694 no 1_655
C55 H19 2.8644 no 1_645
C55 H42A 3.4805 no 1_655
C55 H42B 3.4779 no 1_655
C56 H36 3.0258 no 1_655
C57 H36 3.2384 no 1_655
C57 H37 3.4472 no 1_655
C57 H67 3.2278 no 1_655
C57 H76A 3.5340 no 2_755
C57 H76B 3.4879 no 2_755
C57 H76C 3.2524 no 2_755
C58 H37 3.0242 no 1_655
C58 H67 3.5322 no 1_655
C59 H24 3.5082 no 1_645
C59 H37 3.0199 no 1_655
C59 H65 3.3931 no 2_755
C59 H72 3.1954 no 1_545
C59 H77C 3.5704 no 1_655
C60 H20 3.1429 no 1_645
C60 H37 3.4137 no 1_655
C60 H71 3.5405 no 1_545
C60 H72 3.1549 no 1_545
C61 H19 3.3487 no 1_645
C61 H20 3.2095 no 1_645
C61 H36 3.3340 no 1_655
C61 H71 3.1174 no 1_545
C61 H72 3.5230 no 1_545
C64 H72 3.5634 no 2_765
C64 H73 3.2434 no 2_765
C65 H59 3.3280 no 2_755
C65 H65 3.4737 no 2_665
C65 H72 3.5678 no 2_765
C65 H73 3.5595 no 2_765
C66 H58 3.5004 no 2_755
C66 H59 3.5201 no 2_755
C66 H65 3.5474 no 2_665
C67 H57 3.5313 no 1_455
C70 H77A 3.3989 no 1_565
C71 H47 3.3067 no 1_565
C71 H51 3.3548 no 1_565
C71 H77A 3.0487 no 1_565
C72 H47 3.5192 no 1_565
C72 H64 3.4571 no 2_765
C72 H77A 3.5657 no 1_565
C73 H64 3.1466 no 2_765
C73 H77B 3.2343 no 2_755
C74 H75 3.2567 no 2_755
C74 H76B 3.2924 no 2_755
C74 H77B 3.5740 no 2_755
C75 H74 3.1230 no 2_755
C75 H76C 3.3469 no 2_755
C76 H57 2.8919 no 2_755
C76 H66 3.4894 no 2_655
C76 H67 3.4978 no 2_655
C76 H74 3.2833 no 2_755
C77 H23 2.9448 no 1_545
C77 H24 3.2870 no 1_545
C77 H66 3.2313 no 2_655
C77 H73 3.3491 no 2_755
C77 H74 3.5924 no 2_755
H4 C52 3.1241 no 1_565
H4 C53 3.2608 no 1_565
H4 H32 2.9561 no 2_766
H4 H41A 2.8919 no 1_655
H4 H52 2.8485 no 1_565
H4 H53 3.0951 no 1_565
H5 C12 3.4881 no 1_655
H5 C15 3.0983 no 1_655
H5 C19 3.0886 no 1_655
H5 C20 2.7125 no 1_655
H5 H12 2.8013 no 1_655
H5 H19 3.3995 no 1_655
H5 H20 2.8056 no 1_655
H5 H26 3.4386 no 1_655
H5 H41A 3.3492 no 1_655
H5 H60 3.4909 no 1_565
H5 H61 3.0097 no 1_565
H6 C25 3.3378 no 1_655
H6 C26 3.0018 no 1_655
H6 H25 3.1942 no 1_655
H6 H26 2.5809 no 1_655
H6 H60 2.8965 no 1_565
H10 H16 3.5540 no 2_666
H10 H17 3.1987 no 2_666
H10 H41B 3.0365 no 2_666
H12 C5 3.2326 no 1_455
H12 H5 2.8013 no 1_455
H14 H29 3.5581 no 1_565
H14 H30 3.1082 no 1_565
H14 H52 3.0198 no 1_565
H16 C30 3.3272 no 1_565
H16 C40 3.4672 no 2_666
H16 H10 3.5540 no 2_666
H16 H30 2.4786 no 1_565
H16 H40 2.4732 no 2_666
H17 C17 3.2380 no 2_676
H17 C29 3.3687 no 2_666
H17 C30 3.0660 no 2_666
H17 C31 3.2016 no 2_666
H17 C32 3.5811 no 2_666
H17 H10 3.1987 no 2_666
H17 H17 2.7411 no 2_676
H17 H30 3.4349 no 1_565
H17 H30 3.3205 no 2_666
H17 H31 3.5455 no 2_666
H18 C30 3.4180 no 2_666
H18 C31 2.9778 no 2_666
H18 C42 3.4131 no 1_565
H18 C54 3.1621 no 1_465
H18 H30 3.3963 no 2_666
H18 H31 2.6210 no 2_666
H18 H42A 2.5513 no 1_565
H18 H42C 3.4738 no 1_565
H18 H54 2.8447 no 1_465
H19 C35 3.4540 no 1_565
H19 C36 3.3183 no 1_565
H19 C50 3.2956 no 1_465
H19 C54 3.1446 no 1_465
H19 C55 2.8644 no 1_465
H19 C61 3.3487 no 1_465
H19 H5 3.3995 no 1_455
H19 H35 3.2619 no 1_565
H19 H36 3.0129 no 1_565
H19 H42A 3.4057 no 1_565
H19 H54 3.4216 no 1_465
H19 H55 2.9601 no 1_465
H19 H61 2.8636 no 1_465
H20 C36 3.5230 no 1_565
H20 C60 3.1429 no 1_465
H20 C61 3.2095 no 1_465
H20 H5 2.8056 no 1_455
H20 H36 3.5620 no 1_565
H20 H60 2.8444 no 1_465
H20 H61 2.9731 no 1_465
H22 C37 3.4544 no 1_565
H22 C38 3.1209 no 1_565
H22 C39 3.5777 no 1_565
H22 C51 3.4442 no 1_565
H22 C52 2.9684 no 1_565
H22 H29 3.4938 no 1_565
H22 H38 3.1063 no 1_565
H22 H51 3.2828 no 1_565
H22 H52 2.4019 no 1_565
H23 C37 3.3984 no 1_565
H23 C38 3.2424 no 1_565
H23 C77 2.9448 no 1_565
H23 H37 3.0463 no 1_565
H23 H38 2.7431 no 1_565
H23 H51 3.1147 no 1_565
H23 H59 3.3819 no 1_465
H23 H77A 2.3509 no 1_565
H23 H77B 3.5144 no 1_565
H23 H77C 2.6882 no 1_565
H24 C59 3.5082 no 1_465
H24 C77 3.2870 no 1_565
H24 H59 2.7235 no 1_465
H24 H60 3.4102 no 1_465
H24 H77A 3.0236 no 1_565
H24 H77B 3.1863 no 1_565
H24 H77C 3.0965 no 1_565
H25 S2 3.4796 no 1_455
H25 H6 3.1942 no 1_455
H25 H60 3.1954 no 1_465
H26 C6 3.2882 no 1_455
H26 H5 3.4386 no 1_455
H26 H6 2.5809 no 1_455
H29 C15 3.1417 no 1_545
H29 C16 3.2046 no 1_545
H29 C17 3.3766 no 1_545
H29 C18 3.4384 no 1_545
H29 C19 3.3277 no 1_545
H29 C20 3.1818 no 1_545
H29 H14 3.5581 no 1_545
H29 H22 3.4938 no 1_545
H30 C15 3.3049 no 1_545
H30 C16 2.7119 no 1_545
H30 C17 3.2584 no 1_545
H30 H14 3.1082 no 1_545
H30 H16 2.4786 no 1_545
H30 H17 3.4349 no 1_545
H30 H17 3.3205 no 2_666
H30 H18 3.3963 no 2_666
H31 C18 3.3510 no 2_666
H31 C31 3.1455 no 2_756
H31 C32 3.1917 no 2_756
H31 C53 3.3623 no 2_756
H31 C54 3.3164 no 2_756
H31 H17 3.5455 no 2_666
H31 H18 2.6210 no 2_666
H31 H31 3.0109 no 2_756
H31 H32 3.1132 no 2_756
H31 H42C 3.5090 no 2_656
H31 H53 2.8240 no 2_756
H31 H54 2.7433 no 2_756
H32 S1 3.0017 no 2_766
H32 C31 3.5695 no 2_756
H32 H4 2.9561 no 2_766
H32 H31 3.1132 no 2_756
H32 H53 2.8832 no 2_756
H33 C41 3.3375 no 2_666
H33 H41A 3.5058 no 2_666
H33 H41B 3.0964 no 2_666
H33 H41C 2.8914 no 2_666
H33 H42C 3.4931 no 1_655
H35 H19 3.2619 no 1_545
H36 C49 3.4377 no 1_455
H36 C56 3.0258 no 1_455
H36 C57 3.2384 no 1_455
H36 C61 3.3340 no 1_455
H36 H19 3.0129 no 1_545
H36 H20 3.5620 no 1_545
H36 H49 2.9212 no 1_455
H36 H55 3.5291 no 1_455
H36 H57 3.5363 no 1_455
H37 C23 3.4648 no 1_545
H37 C57 3.4472 no 1_455
H37 C58 3.0242 no 1_455
H37 C59 3.0199 no 1_455
H37 C60 3.4137 no 1_455
H37 H23 3.0463 no 1_545
H37 H58 3.2879 no 1_455
H37 H59 3.2957 no 1_455
H38 C23 3.4517 no 1_545
H38 H22 3.1063 no 1_545
H38 H23 2.7431 no 1_545
H40 C12 3.4877 no 2_666
H40 C16 3.3903 no 2_666
H40 H16 2.4732 no 2_666
H40 H41B 3.2593 no 2_666
H41A C4 3.0406 no 1_455
H41A C5 3.3008 no 1_455
H41A H4 2.8919 no 1_455
H41A H5 3.3492 no 1_455
H41A H33 3.5058 no 2_666
H41B C9 3.2918 no 2_666
H41B C10 2.8888 no 2_666
H41B C11 3.1239 no 2_666
H41B C33 3.4129 no 2_666
H41B H10 3.0365 no 2_666
H41B H33 3.0964 no 2_666
H41B H40 3.2593 no 2_666
H41C S1 2.9566 no 2_666
H41C C33 3.5715 no 2_666
H41C H33 2.8914 no 2_666
H42A C18 3.2644 no 1_545
H42A C54 3.3159 no 1_455
H42A C55 3.4805 no 1_455
H42A H18 2.5513 no 1_545
H42A H19 3.4057 no 1_545
H42A H54 2.6780 no 1_455
H42A H55 2.9932 no 1_455
H42B C54 3.5915 no 1_455
H42B C55 3.4779 no 1_455
H42B H54 3.0102 no 1_455
H42B H55 2.7690 no 1_455
H42C C54 3.3694 no 1_455
H42C H18 3.4738 no 1_545
H42C H31 3.5090 no 2_656
H42C H33 3.4931 no 1_455
H42C H54 2.4955 no 1_455
H42C H55 3.5006 no 1_455
H45 H75 3.5410 no 2_755
H47 C71 3.3067 no 1_545
H47 C72 3.5192 no 1_545
H47 H71 2.7443 no 1_545
H47 H72 3.1614 no 1_545
H47 H76C 3.1880 no 2_755
H49 H36 2.9212 no 1_655
H51 C71 3.3548 no 1_545
H51 H22 3.2828 no 1_545
H51 H23 3.1147 no 1_545
H51 H71 2.4448 no 1_545
H52 C1 3.3120 no 1_545
H52 C3 3.2045 no 1_545
H52 C4 3.0084 no 1_545
H52 C22 3.0428 no 1_545
H52 H4 2.8485 no 1_545
H52 H14 3.0198 no 1_545
H52 H22 2.4019 no 1_545
H53 C31 3.4806 no 2_756
H53 C32 3.5112 no 2_756
H53 H4 3.0951 no 1_545
H53 H31 2.8240 no 2_756
H53 H32 2.8832 no 2_756
H54 C18 3.5992 no 1_645
H54 C42 2.8838 no 1_655
H54 H18 2.8447 no 1_645
H54 H19 3.4216 no 1_645
H54 H31 2.7433 no 2_756
H54 H42A 2.6780 no 1_655
H54 H42B 3.0102 no 1_655
H54 H42C 2.4955 no 1_655
H55 C42 3.2492 no 1_655
H55 H19 2.9601 no 1_645
H55 H36 3.5291 no 1_655
H55 H42A 2.9932 no 1_655
H55 H42B 2.7690 no 1_655
H55 H42C 3.5006 no 1_655
H57 C67 3.5313 no 1_655
H57 C76 2.8919 no 2_755
H57 H36 3.5363 no 1_655
H57 H67 2.6037 no 1_655
H57 H76A 2.9061 no 2_755
H57 H76B 2.6090 no 2_755
H57 H76C 2.6739 no 2_755
H58 C66 3.5004 no 2_755
H58 H37 3.2879 no 1_655
H58 H66 3.4994 no 2_755
H58 H67 3.2086 no 1_655
H58 H76A 3.0937 no 2_755
H58 H76C 3.5684 no 2_755
H58 H77C 3.5258 no 1_655
H59 C23 3.3569 no 1_645
H59 C24 2.9696 no 1_645
H59 C65 3.3280 no 2_755
H59 C66 3.5201 no 2_755
H59 H23 3.3819 no 1_645
H59 H24 2.7235 no 1_645
H59 H37 3.2957 no 1_655
H59 H65 2.8408 no 2_755
H59 H66 3.2032 no 2_755
H59 H72 3.4558 no 1_545
H59 H77C 2.9310 no 1_655
H60 C6 3.5011 no 1_545
H60 C21 3.5718 no 1_645
H60 C23 3.3758 no 1_645
H60 C24 3.0256 no 1_645
H60 C25 2.9006 no 1_645
H60 C26 3.1963 no 1_645
H60 H5 3.4909 no 1_545
H60 H6 2.8965 no 1_545
H60 H20 2.8444 no 1_645
H60 H24 3.4102 no 1_645
H60 H25 3.1954 no 1_645
H60 H72 3.4123 no 1_545
H61 C5 3.3118 no 1_545
H61 C19 3.3914 no 1_645
H61 C20 3.4477 no 1_645
H61 H5 3.0097 no 1_545
H61 H19 2.8636 no 1_645
H61 H20 2.9731 no 1_645
H61 H71 3.0014 no 1_545
H64 C72 3.4571 no 2_765
H64 C73 3.1466 no 2_765
H64 H72 3.0815 no 2_765
H64 H73 2.4468 no 2_765
H64 H77B 3.3325 no 1_565
H65 C59 3.3931 no 2_755
H65 C65 3.4737 no 2_665
H65 C66 3.5474 no 2_665
H65 H59 2.8408 no 2_755
H65 H65 3.0928 no 2_665
H65 H66 3.2412 no 2_665
H65 H72 3.1018 no 2_765
H65 H73 3.1031 no 2_765
H66 C76 3.4894 no 2_655
H66 C77 3.2313 no 2_655
H66 H58 3.4994 no 2_755
H66 H59 3.2032 no 2_755
H66 H65 3.2412 no 2_665
H66 H73 3.5514 no 1_455
H66 H76A 3.1391 no 2_655
H66 H76B 3.0727 no 2_655
H66 H77B 2.6832 no 2_655
H66 H77C 2.9444 no 2_655
H67 S2 3.1222 no 1_455
H67 C57 3.2278 no 1_455
H67 C58 3.5322 no 1_455
H67 C76 3.4978 no 2_655
H67 H57 2.6037 no 1_455
H67 H58 3.2086 no 1_455
H67 H76A 3.1520 no 2_655
H67 H76B 2.9543 no 2_655
H70 H77A 3.5490 no 1_565
H71 C47 3.5684 no 1_565
H71 C51 3.2794 no 1_565
H71 C60 3.5405 no 1_565
H71 C61 3.1174 no 1_565
H71 H47 2.7443 no 1_565
H71 H51 2.4448 no 1_565
H71 H61 3.0014 no 1_565
H71 H77A 2.9840 no 1_565
H72 C59 3.1954 no 1_565
H72 C60 3.1549 no 1_565
H72 C61 3.5230 no 1_565
H72 C64 3.5634 no 2_765
H72 C65 3.5678 no 2_765
H72 H47 3.1614 no 1_565
H72 H59 3.4558 no 1_565
H72 H60 3.4123 no 1_565
H72 H64 3.0815 no 2_765
H72 H65 3.1018 no 2_765
H73 C64 3.2434 no 2_765
H73 C65 3.5595 no 2_765
H73 C77 3.3491 no 2_755
H73 H64 2.4468 no 2_765
H73 H65 3.1031 no 2_765
H73 H66 3.5514 no 1_655
H73 H75 3.5148 no 2_755
H73 H76B 3.4092 no 2_755
H73 H77B 2.4405 no 2_755
H74 C75 3.1230 no 2_755
H74 C76 3.2833 no 2_755
H74 C77 3.5924 no 2_755
H74 H75 2.3586 no 2_755
H74 H76B 2.7198 no 2_755
H74 H76C 3.5615 no 2_755
H74 H77B 3.1305 no 2_755
H75 C74 3.2567 no 2_755
H75 H45 3.5410 no 2_755
H75 H73 3.5148 no 2_755
H75 H74 2.3586 no 2_755
H75 H76C 2.9061 no 2_755
H76A C57 3.5340 no 2_755
H76A H57 2.9061 no 2_755
H76A H58 3.0937 no 2_755
H76A H66 3.1391 no 2_655
H76A H67 3.1520 no 2_655
H76B S2 3.5108 no 2_755
H76B C57 3.4879 no 2_755
H76B C74 3.2924 no 2_755
H76B H57 2.6090 no 2_755
H76B H66 3.0727 no 2_655
H76B H67 2.9543 no 2_655
H76B H73 3.4092 no 2_755
H76B H74 2.7198 no 2_755
H76C C45 3.4881 no 2_755
H76C C46 2.9572 no 2_755
H76C C47 3.0035 no 2_755
H76C C48 3.5813 no 2_755
H76C C57 3.2524 no 2_755
H76C C75 3.3469 no 2_755
H76C H47 3.1880 no 2_755
H76C H57 2.6739 no 2_755
H76C H58 3.5684 no 2_755
H76C H74 3.5615 no 2_755
H76C H75 2.9061 no 2_755
H76C H76C 3.2848 no 2_755
H77A C23 3.1159 no 1_545
H77A C24 3.4440 no 1_545
H77A C70 3.3989 no 1_545
H77A C71 3.0487 no 1_545
H77A C72 3.5657 no 1_545
H77A H23 2.3509 no 1_545
H77A H24 3.0236 no 1_545
H77A H70 3.5490 no 1_545
H77A H71 2.9840 no 1_545
H77B C73 3.2343 no 2_755
H77B C74 3.5740 no 2_755
H77B H23 3.5144 no 1_545
H77B H24 3.1863 no 1_545
H77B H64 3.3325 no 1_545
H77B H66 2.6832 no 2_655
H77B H73 2.4405 no 2_755
H77B H74 3.1305 no 2_755
H77C C23 3.3928 no 1_545
H77C C24 3.5887 no 1_545
H77C C59 3.5704 no 1_455
H77C H23 2.6882 no 1_545
H77C H24 3.0965 no 1_545
H77C H58 3.5258 no 1_455
H77C H59 2.9310 no 1_455
H77C H66 2.9444 no 2_655

loop_
_geom_hbond_atom_site_label_D
_geom_hbond_atom_site_label_H
_geom_hbond_atom_site_label_A
_geom_hbond_distance_DA
_geom_hbond_distance_DH
_geom_hbond_distance_HA
_geom_hbond_angle_DHA
_geom_hbond_publ_flag
N2 H2 N1 2.706(3) 0.880 2.347 104.5 no
N3 H3 N1 2.654(2) 0.880 2.220 110.1 no

loop_
_geom_torsion_atom_site_label_1
_geom_torsion_atom_site_label_2
_geom_torsion_atom_site_label_3
_geom_torsion_atom_site_label_4
_geom_torsion
_geom_torsion_publ_flag
C3 N1 C7 C2 179.18(16) no
C3 N1 C7 C6 -1.4(3) no
C7 N1 C3 C1 -178.86(16) no
C7 N1 C3 C4 0.9(3) no
C1 N2 C8 C9 -99.2(2) no
C1 N2 C8 C13 82.3(3) no
C8 N2 C1 S1 -9.9(3) no
C8 N2 C1 C3 169.91(15) no
C2 N3 C43 C44 -103.9(2) no
C2 N3 C43 C48 79.0(3) no
C43 N3 C2 S2 -8.3(3) no
C43 N3 C2 C7 171.77(15) no
S1 C1 C3 N1 161.93(14) no
S1 C1 C3 C4 -17.9(3) no
N2 C1 C3 N1 -17.9(3) no
N2 C1 C3 C4 162.36(16) no
S2 C2 C7 N1 175.62(13) no
S2 C2 C7 C6 -3.8(3) no
N3 C2 C7 N1 -4.5(3) no
N3 C2 C7 C6 176.06(16) no
N1 C3 C4 C5 0.1(3) no
C1 C3 C4 C5 179.84(17) no
C3 C4 C5 C6 -0.6(4) no
C4 C5 C6 C7 0.2(4) no
C5 C6 C7 N1 0.8(4) no
C5 C6 C7 C2 -179.74(18) no
N2 C8 C9 C10 176.08(15) no
N2 C8 C9 C27 -10.4(3) no
N2 C8 C13 C12 -179.48(15) no
N2 C8 C13 C14 3.4(3) no
C9 C8 C13 C12 2.0(3) no
C9 C8 C13 C14 -175.13(16) no
C13 C8 C9 C10 -5.4(3) no
C13 C8 C9 C27 168.07(16) no
C8 C9 C10 C11 4.2(3) no
C8 C9 C27 C28 140.36(17) no
C8 C9 C27 C34 -89.2(2) no
C10 C9 C27 C28 -46.3(3) no
C10 C9 C27 C34 84.1(3) no
C27 C9 C10 C11 -169.25(16) no
C9 C10 C11 C12 0.3(3) no
C9 C10 C11 C40 179.35(16) no
C10 C11 C12 C13 -3.9(3) no
C10 C11 C40 C41 164.92(18) no
C10 C11 C40 C42 -71.5(3) no
C12 C11 C40 C41 -16.1(3) no
C12 C11 C40 C42 107.5(2) no
C40 C11 C12 C13 177.06(17) no
C11 C12 C13 C8 2.8(3) no
C11 C12 C13 C14 179.85(16) no
C8 C13 C14 C15 -166.89(15) no
C8 C13 C14 C21 64.1(3) no
C12 C13 C14 C15 16.1(3) no
C12 C13 C14 C21 -112.91(19) no
C13 C14 C15 C16 51.6(3) no
C13 C14 C15 C20 -130.26(18) no
C13 C14 C21 C22 -154.88(16) no
C13 C14 C21 C26 25.2(3) no
C15 C14 C21 C22 76.0(2) no
C15 C14 C21 C26 -103.8(2) no
C21 C14 C15 C16 179.32(15) no
C21 C14 C15 C20 -2.6(3) no
C14 C15 C16 C17 -179.25(16) no
C14 C15 C20 C19 -179.58(16) no
C16 C15 C20 C19 -1.4(3) no
C20 C15 C16 C17 2.5(3) no
C15 C16 C17 C18 -1.8(4) no
C16 C17 C18 C19 -0.1(4) no
C17 C18 C19 C20 1.2(4) no
C18 C19 C20 C15 -0.4(4) no
C14 C21 C22 C23 178.36(17) no
C14 C21 C26 C25 -178.65(17) no
C22 C21 C26 C25 1.5(3) no
C26 C21 C22 C23 -1.8(4) no
C21 C22 C23 C24 0.2(4) no
C22 C23 C24 C25 1.7(4) no
C23 C24 C25 C26 -1.9(4) no
C24 C25 C26 C21 0.4(4) no
C9 C27 C28 C29 112.43(19) no
C9 C27 C28 C33 -70.4(2) no
C9 C27 C34 C35 -27.6(3) no
C9 C27 C34 C39 152.81(16) no
C28 C27 C34 C35 102.0(2) no
C28 C27 C34 C39 -77.7(3) no
C34 C27 C28 C29 -15.6(3) no
C34 C27 C28 C33 161.51(15) no
C27 C28 C29 C30 175.44(16) no
C27 C28 C33 C32 -176.24(17) no
C29 C28 C33 C32 1.0(3) no
C33 C28 C29 C30 -1.7(3) no
C28 C29 C30 C31 0.6(4) no
C29 C30 C31 C32 1.2(4) no
C30 C31 C32 C33 -1.8(4) no
C31 C32 C33 C28 0.7(4) no
C27 C34 C35 C36 -178.98(18) no
C27 C34 C39 C38 178.99(16) no
C35 C34 C39 C38 -0.7(3) no
C39 C34 C35 C36 0.7(4) no
C34 C35 C36 C37 -0.1(4) no
C35 C36 C37 C38 -0.5(4) no
C36 C37 C38 C39 0.5(4) no
C37 C38 C39 C34 0.1(4) no
N3 C43 C44 C45 -176.57(14) no
N3 C43 C44 C62 5.3(3) no
N3 C43 C48 C47 175.85(15) no
N3 C43 C48 C49 -4.2(3) no
C44 C43 C48 C47 -1.2(3) no
C44 C43 C48 C49 178.73(15) no
C48 C43 C44 C45 0.6(3) no
C48 C43 C44 C62 -177.61(15) no
C43 C44 C45 C46 0.5(3) no
C43 C44 C62 C63 -166.53(15) no
C43 C44 C62 C69 65.0(2) no
C45 C44 C62 C63 15.4(3) no
C45 C44 C62 C69 -113.08(19) no
C62 C44 C45 C46 178.58(16) no
C44 C45 C46 C47 -0.8(3) no
C44 C45 C46 C75 178.88(16) no
C45 C46 C47 C48 0.1(3) no
C45 C46 C75 C76 19.3(3) no
C45 C46 C75 C77 -106.2(2) no
C47 C46 C75 C76 -161.04(16) no
C47 C46 C75 C77 73.4(2) no
C75 C46 C47 C48 -179.59(16) no
C46 C47 C48 C43 0.9(3) no
C46 C47 C48 C49 -179.05(16) no
C43 C48 C49 C50 82.4(2) no
C43 C48 C49 C56 -147.88(16) no
C47 C48 C49 C50 -97.7(2) no
C47 C48 C49 C56 32.0(3) no
C48 C49 C50 C51 61.8(3) no
C48 C49 C50 C55 -119.23(18) no
C48 C49 C56 C57 55.4(2) no
C48 C49 C56 C61 -126.55(18) no
C50 C49 C56 C57 -176.46(15) no
C50 C49 C56 C61 1.6(3) no
C56 C49 C50 C51 -66.2(3) no
C56 C49 C50 C55 112.78(19) no
C49 C50 C51 C52 176.78(17) no
C49 C50 C55 C54 -178.31(17) no
C51 C50 C55 C54 0.7(3) no
C55 C50 C51 C52 -2.2(3) no
C50 C51 C52 C53 1.8(4) no
C51 C52 C53 C54 0.2(4) no
C52 C53 C54 C55 -1.7(4) no
C53 C54 C55 C50 1.2(4) no
C49 C56 C57 C58 179.93(15) no
C49 C56 C61 C60 -179.23(16) no
C57 C56 C61 C60 -1.2(3) no
C61 C56 C57 C58 1.7(3) no
C56 C57 C58 C59 -0.7(3) no
C57 C58 C59 C60 -1.0(4) no
C58 C59 C60 C61 1.6(4) no
C59 C60 C61 C56 -0.5(3) no
C44 C62 C63 C64 -113.73(19) no
C44 C62 C63 C68 67.7(2) no
C44 C62 C69 C70 -131.55(17) no
C44 C62 C69 C74 49.1(3) no
C63 C62 C69 C70 100.1(2) no
C63 C62 C69 C74 -79.3(3) no
C69 C62 C63 C64 13.5(3) no
C69 C62 C63 C68 -165.10(15) no
C62 C63 C64 C65 -178.26(16) no
C62 C63 C68 C67 178.45(16) no
C64 C63 C68 C67 -0.2(3) no
C68 C63 C64 C65 0.4(3) no
C63 C64 C65 C66 -0.6(4) no
C64 C65 C66 C67 0.7(4) no
C65 C66 C67 C68 -0.6(4) no
C66 C67 C68 C63 0.4(4) no
C62 C69 C70 C71 179.88(17) no
C62 C69 C74 C73 179.28(17) no
C70 C69 C74 C73 -0.1(3) no
C74 C69 C70 C71 -0.7(3) no
C69 C70 C71 C72 1.1(4) no
C70 C71 C72 C73 -0.7(4) no
C71 C72 C73 C74 -0.2(4) no
C72 C73 C74 C69 0.6(4) no
